data_7024969
loop_
_publ_author_name
'Zi, Guofu'
'Zhang, Furen'
'Xiang, Li'
'Chen, Yue'
'Fang, Weihai'
'Song, Haibin'

_publ_section_title
;
 Synthesis and characterization of group 4 metal amides with new
 C2-symmetric binaphthyldiamine-based ligands and their use as catalysts
 for asymmetric hydroamination/cyclization.
;
_journal_issue 17
_journal_name_full 'Dalton transactions (Cambridge, England : 2003)'
_journal_page_first 4048
_journal_page_last 4061
_journal_paper_doi 10.1039/b923457h
_journal_volume 39
_journal_year 2010
_chemical_absolute_configuration rmad
_chemical_formula_moiety 'C101 H108 N4 O4 Zr'
_chemical_formula_sum 'C101 H108 N4 O4 Zr'
_chemical_formula_weight 1533.13
_chemical_name_systematic
;
?
;
_space_group_IT_number 4
_symmetry_cell_setting monoclinic
_symmetry_space_group_name_Hall 'P 2yb'
_symmetry_space_group_name_H-M 'P 1 21 1'
_atom_sites_solution_hydrogens geom
_atom_sites_solution_primary direct
_atom_sites_solution_secondary difmap
_audit_creation_method SHELXL-97
_cell_angle_alpha 90.00
_cell_angle_beta 90.946(2)
_cell_angle_gamma 90.00
_cell_formula_units_Z 2
_cell_length_a 11.2722(4)
_cell_length_b 30.1590(11)
_cell_length_c 12.0617(5)
_cell_measurement_reflns_used 10650
_cell_measurement_temperature 113(2)
_cell_measurement_theta_max 27.8
_cell_measurement_theta_min 1.8
_cell_volume 4099.9(3)
_computing_cell_refinement CrystalClear
_computing_data_collection 'CrystalClear(Rigaku/MSC Inc., 2005)'
_computing_data_reduction CrystalClear
_computing_publication_material 'CrystalStructure 3.7.0'
_computing_structure_refinement 'SHELXL-97 (Sheldrick, 1997)'
_computing_structure_solution 'SHELXS-97 (Sheldrick, 1990)'
_diffrn_ambient_temperature 113(2)
_diffrn_detector_area_resol_mean 7.31
_diffrn_measured_fraction_theta_full 0.991
_diffrn_measured_fraction_theta_max 0.991
_diffrn_measurement_device_type 'Rigaku Saturn CCD area detector'
_diffrn_measurement_method '\w and \f scans'
_diffrn_radiation_monochromator confocal
_diffrn_radiation_source 'rotating anode'
_diffrn_radiation_type MoK\a
_diffrn_radiation_wavelength 0.71070
_diffrn_reflns_av_R_equivalents 0.0257
_diffrn_reflns_av_sigmaI/netI 0.0502
_diffrn_reflns_limit_h_max 14
_diffrn_reflns_limit_h_min -14
_diffrn_reflns_limit_k_max 37
_diffrn_reflns_limit_k_min -38
_diffrn_reflns_limit_l_max 15
_diffrn_reflns_limit_l_min -14
_diffrn_reflns_number 32274
_diffrn_reflns_theta_full 27.83
_diffrn_reflns_theta_max 27.83
_diffrn_reflns_theta_min 1.82
_diffrn_standards_decay_% 0
_diffrn_standards_interval_count 0
_diffrn_standards_interval_time 0
_diffrn_standards_number 0
_exptl_absorpt_coefficient_mu 0.191
_exptl_absorpt_correction_T_max 0.9775
_exptl_absorpt_correction_T_min 0.9665
_exptl_absorpt_correction_type multi-scan
_exptl_absorpt_process_details crystalclear
_exptl_crystal_colour orange
_exptl_crystal_density_diffrn 1.242
_exptl_crystal_density_method 'not measured'
_exptl_crystal_description block
_exptl_crystal_F_000 1628
_exptl_crystal_size_max 0.18
_exptl_crystal_size_mid 0.14
_exptl_crystal_size_min 0.12
_refine_diff_density_max 0.407
_refine_diff_density_min -0.508
_refine_diff_density_rms 0.044
_refine_ls_abs_structure_details 'Flack H D (1983), Acta Cryst. A39, 876-881'
_refine_ls_abs_structure_Flack -0.009(14)
_refine_ls_extinction_method none
_refine_ls_goodness_of_fit_ref 1.052
_refine_ls_hydrogen_treatment constr
_refine_ls_matrix_type full
_refine_ls_number_parameters 1066
_refine_ls_number_reflns 17782
_refine_ls_number_restraints 139
_refine_ls_restrained_S_all 1.056
_refine_ls_R_factor_all 0.0376
_refine_ls_R_factor_gt 0.0349
_refine_ls_shift/su_max 0.003
_refine_ls_shift/su_mean 0.000
_refine_ls_structure_factor_coef Fsqd
_refine_ls_weighting_details 'calc w=1/[\s^2^(Fo^2^)+(0.0365P)^2^+0.5280P] where P=(Fo^2^+2Fc^2^)/3'
_refine_ls_weighting_scheme calc
_refine_ls_wR_factor_gt 0.0778
_refine_ls_wR_factor_ref 0.0801
_reflns_number_gt 16985
_reflns_number_total 17782
_reflns_threshold_expression >2sigma(I)
_cod_data_source_file b923457h.txt
_cod_data_source_block compound18
_cod_database_code 7024969

loop_
_symmetry_equiv_pos_as_xyz
'x, y, z'
'-x, y+1/2, -z'

loop_
_atom_site_label
_atom_site_type_symbol
_atom_site_fract_x
_atom_site_fract_y
_atom_site_fract_z
_atom_site_U_iso_or_equiv
_atom_site_adp_type
_atom_site_occupancy
_atom_site_symmetry_multiplicity
_atom_site_calc_flag
_atom_site_refinement_flags
_atom_site_disorder_assembly
_atom_site_disorder_group
Zr1 Zr 0.615679(13) 0.656860(6) 0.475413(12) 0.01596(4) Uani 1 1 d . . .
N1 N 0.54195(13) 0.62396(5) 0.31940(12) 0.0158(3) Uani 1 1 d . . .
N2 N 0.58138(13) 0.58591(6) 0.52653(12) 0.0188(3) Uani 1 1 d . . .
N3 N 0.64532(14) 0.72107(6) 0.57138(13) 0.0184(3) Uani 1 1 d . . .
N4 N 0.69134(13) 0.70474(5) 0.34958(12) 0.0152(3) Uani 1 1 d . . .
O1 O 0.44106(11) 0.67527(5) 0.40398(10) 0.0195(3) Uani 1 1 d . . .
O2 O 0.71973(12) 0.62399(5) 0.61506(11) 0.0230(3) Uani 1 1 d . . .
O3 O 0.50837(11) 0.67386(5) 0.62398(10) 0.0203(3) Uani 1 1 d . . .
O4 O 0.79315(11) 0.64734(4) 0.40819(11) 0.0209(3) Uani 1 1 d . . .
C1 C 0.54110(15) 0.54225(6) 0.31443(15) 0.0174(4) Uani 1 1 d . . .
C2 C 0.57205(15) 0.58321(6) 0.26798(15) 0.0167(3) Uani 1 1 d . . .
C3 C 0.65238(16) 0.58471(7) 0.18122(15) 0.0202(4) Uani 1 1 d . . .
H3 H 0.6715 0.6124 0.1482 0.024 Uiso 1 1 calc R . .
C4 C 0.70453(16) 0.54610(7) 0.14288(16) 0.0226(4) Uani 1 1 d . . .
H4 H 0.7566 0.5475 0.0819 0.027 Uiso 1 1 calc R . .
C5 C 0.68170(17) 0.50531(7) 0.19246(16) 0.0224(4) Uani 1 1 d . . .
C6 C 0.59833(17) 0.50323(7) 0.27810(16) 0.0211(4) Uani 1 1 d . . .
C7 C 0.57991(19) 0.46016(7) 0.34055(19) 0.0278(4) Uani 1 1 d . . .
H7A H 0.4936 0.4544 0.3444 0.033 Uiso 1 1 calc R . .
H7B H 0.6101 0.4641 0.4175 0.033 Uiso 1 1 calc R . .
C8 C 0.6391(2) 0.41935(8) 0.2914(2) 0.0389(5) Uani 1 1 d . . .
H8A H 0.6466 0.3961 0.3491 0.047 Uiso 1 1 calc R . .
H8B H 0.5887 0.4075 0.2303 0.047 Uiso 1 1 calc R . .
C9 C 0.7611(2) 0.43036(9) 0.2476(2) 0.0376(5) Uani 1 1 d . . .
H9A H 0.8121 0.4420 0.3086 0.045 Uiso 1 1 calc R . .
H9B H 0.7986 0.4032 0.2184 0.045 Uiso 1 1 calc R . .
C10 C 0.7502(2) 0.46464(8) 0.15635(19) 0.0321(5) Uani 1 1 d . . .
H10A H 0.7094 0.4512 0.0912 0.038 Uiso 1 1 calc R . .
H10B H 0.8305 0.4737 0.1335 0.038 Uiso 1 1 calc R . .
C11 C 0.45641(16) 0.53859(6) 0.40904(15) 0.0180(4) Uani 1 1 d . . .
C12 C 0.48953(16) 0.55416(6) 0.51477(15) 0.0186(4) Uani 1 1 d . . .
C13 C 0.42057(18) 0.54302(7) 0.60681(17) 0.0241(4) Uani 1 1 d . . .
H13 H 0.4441 0.5524 0.6791 0.029 Uiso 1 1 calc R . .
C14 C 0.31823(18) 0.51826(7) 0.59136(18) 0.0281(4) Uani 1 1 d . . .
H14 H 0.2745 0.5093 0.6542 0.034 Uiso 1 1 calc R . .
C15 C 0.27780(18) 0.50615(7) 0.48601(18) 0.0265(4) Uani 1 1 d . . .
C16 C 0.34622(16) 0.51640(7) 0.39348(17) 0.0219(4) Uani 1 1 d . . .
C17 C 0.30338(18) 0.50521(8) 0.27713(18) 0.0283(4) Uani 1 1 d . . .
H17A H 0.3543 0.4815 0.2471 0.034 Uiso 1 1 calc R . .
H17B H 0.3128 0.5317 0.2295 0.034 Uiso 1 1 calc R . .
C18 C 0.1737(2) 0.48998(9) 0.2704(2) 0.0394(6) Uani 1 1 d . . .
H18A H 0.1210 0.5162 0.2726 0.047 Uiso 1 1 calc R . .
H18B H 0.1591 0.4746 0.1990 0.047 Uiso 1 1 calc R . .
C19 C 0.1436(2) 0.45904(9) 0.3650(2) 0.0436(6) Uani 1 1 d . . .
H19A H 0.0605 0.4488 0.3564 0.052 Uiso 1 1 calc R . .
H19B H 0.1960 0.4327 0.3632 0.052 Uiso 1 1 calc R . .
C20 C 0.1591(2) 0.48247(8) 0.4739(2) 0.0376(6) Uani 1 1 d . . .
H20A H 0.1518 0.4606 0.5346 0.045 Uiso 1 1 calc R . .
H20B H 0.0944 0.5044 0.4817 0.045 Uiso 1 1 calc R . .
C21 C 0.43873(15) 0.64320(6) 0.33126(15) 0.0169(4) Uani 1 1 d . . .
C22 C 0.32423(15) 0.63178(6) 0.27384(15) 0.0182(4) Uani 1 1 d . . .
C23 C 0.22512(16) 0.62152(7) 0.33949(17) 0.0215(4) Uani 1 1 d . . .
C24 C 0.11856(17) 0.61068(7) 0.28559(19) 0.0272(4) Uani 1 1 d . . .
H24 H 0.0519 0.6032 0.3289 0.033 Uiso 1 1 calc R . .
C25 C 0.10647(17) 0.61047(7) 0.17009(19) 0.0289(5) Uani 1 1 d . . .
C26 C 0.20427(17) 0.62235(7) 0.10788(18) 0.0259(4) Uani 1 1 d . . .
H26 H 0.1965 0.6235 0.0294 0.031 Uiso 1 1 calc R . .
C27 C 0.31358(16) 0.63270(7) 0.15760(16) 0.0213(4) Uani 1 1 d . . .
C28 C 0.23141(18) 0.62232(8) 0.46442(17) 0.0265(4) Uani 1 1 d . . .
H28A H 0.2348 0.6531 0.4902 0.040 Uiso 1 1 calc R . .
H28B H 0.3027 0.6065 0.4901 0.040 Uiso 1 1 calc R . .
H28C H 0.1609 0.6079 0.4941 0.040 Uiso 1 1 calc R . .
C29 C -0.0095(2) 0.59757(10) 0.1152(2) 0.0444(6) Uani 1 1 d . . .
H29A H -0.0110 0.5654 0.1033 0.067 Uiso 1 1 calc R . .
H29B H -0.0176 0.6128 0.0437 0.067 Uiso 1 1 calc R . .
H29C H -0.0752 0.6061 0.1629 0.067 Uiso 1 1 calc R . .
C30 C 0.41421(18) 0.64648(7) 0.08338(16) 0.0288(5) Uani 1 1 d . . .
H30A H 0.4527 0.6200 0.0536 0.043 Uiso 1 1 calc R . .
H30B H 0.4723 0.6638 0.1264 0.043 Uiso 1 1 calc R . .
H30C H 0.3828 0.6646 0.0221 0.043 Uiso 1 1 calc R . .
C31 C 0.66578(17) 0.58668(7) 0.60384(16) 0.0210(4) Uani 1 1 d . . .
C32 C 0.70435(17) 0.54701(7) 0.66953(16) 0.0214(4) Uani 1 1 d . . .
C33 C 0.77323(16) 0.51466(7) 0.61697(15) 0.0218(4) Uani 1 1 d . . .
C34 C 0.80593(17) 0.47701(7) 0.67582(17) 0.0263(4) Uani 1 1 d . . .
H34 H 0.8525 0.4551 0.6406 0.032 Uiso 1 1 calc R . .
C35 C 0.77222(19) 0.47042(7) 0.78570(17) 0.0271(4) Uani 1 1 d . . .
C36 C 0.70877(19) 0.50387(7) 0.83737(17) 0.0267(4) Uani 1 1 d . . .
H36 H 0.6884 0.5004 0.9130 0.032 Uiso 1 1 calc R . .
C37 C 0.67400(19) 0.54251(7) 0.78134(16) 0.0252(4) Uani 1 1 d . . .
C38 C 0.81638(19) 0.52216(9) 0.49963(17) 0.0286(5) Uani 1 1 d . . .
H38A H 0.8625 0.4964 0.4759 0.043 Uiso 1 1 calc R . .
H38B H 0.8665 0.5487 0.4980 0.043 Uiso 1 1 calc R . .
H38C H 0.7480 0.5262 0.4494 0.043 Uiso 1 1 calc R . .
C39 C 0.8066(2) 0.42886(8) 0.8479(2) 0.0370(5) Uani 1 1 d . . .
H39A H 0.8705 0.4356 0.9013 0.056 Uiso 1 1 calc R . .
H39B H 0.8340 0.4064 0.7954 0.056 Uiso 1 1 calc R . .
H39C H 0.7377 0.4175 0.8874 0.056 Uiso 1 1 calc R . .
C40 C 0.6080(2) 0.57848(9) 0.84221(18) 0.0379(6) Uani 1 1 d . . .
H40A H 0.5439 0.5652 0.8849 0.057 Uiso 1 1 calc R . .
H40B H 0.5744 0.5996 0.7885 0.057 Uiso 1 1 calc R . .
H40C H 0.6629 0.5940 0.8927 0.057 Uiso 1 1 calc R . .
C41 C 0.76493(16) 0.78052(6) 0.49107(15) 0.0174(4) Uani 1 1 d . . .
C42 C 0.73220(15) 0.75506(6) 0.58332(14) 0.0177(4) Uani 1 1 d . . .
C43 C 0.79818(17) 0.75851(7) 0.68226(15) 0.0225(4) Uani 1 1 d . . .
H43 H 0.7748 0.7422 0.7457 0.027 Uiso 1 1 calc R . .
C44 C 0.89736(17) 0.78557(8) 0.68822(17) 0.0257(4) Uani 1 1 d . . .
H44 H 0.9388 0.7889 0.7570 0.031 Uiso 1 1 calc R . .
C45 C 0.93758(17) 0.80814(7) 0.59478(17) 0.0236(4) Uani 1 1 d . A .
C46 C 0.87147(16) 0.80544(7) 0.49521(16) 0.0204(4) Uani 1 1 d . A .
C47 C 0.91655(17) 0.82721(7) 0.39034(17) 0.0242(4) Uani 1 1 d D . .
H47A H 0.8501 0.8393 0.3497 0.029 Uiso 0.677(8) 1 d PR A 1
H47B H 0.9521 0.8049 0.3449 0.029 Uiso 0.677(8) 1 d PR A 1
H47C H 0.8689 0.8528 0.3733 0.029 Uiso 0.323(8) 1 d PR A 2
H47D H 0.9087 0.8067 0.3297 0.029 Uiso 0.323(8) 1 d PR A 2
C48 C 1.0071(3) 0.86433(14) 0.4116(3) 0.0302(10) Uani 0.677(8) 1 d PD A 1
H48A H 1.0424 0.8738 0.3408 0.036 Uiso 0.677(8) 1 calc PR A 1
H48B H 0.9677 0.8902 0.4453 0.036 Uiso 0.677(8) 1 calc PR A 1
C49 C 1.1039(3) 0.84653(17) 0.4901(4) 0.0336(10) Uani 0.677(8) 1 d PD A 1
H49A H 1.1666 0.8692 0.5000 0.040 Uiso 0.677(8) 1 calc PR A 1
H49B H 1.1404 0.8199 0.4571 0.040 Uiso 0.677(8) 1 calc PR A 1
C48' C 1.0495(6) 0.8412(3) 0.4033(5) 0.026(2) Uani 0.323(8) 1 d PD A 2
H48C H 1.1001 0.8144 0.4017 0.031 Uiso 0.323(8) 1 calc PR A 2
H48D H 1.0714 0.8602 0.3399 0.031 Uiso 0.323(8) 1 calc PR A 2
C49' C 1.0732(9) 0.8663(3) 0.5115(5) 0.033(2) Uani 0.323(8) 1 d PD A 2
H49C H 1.1560 0.8773 0.5145 0.040 Uiso 0.323(8) 1 calc PR A 2
H49D H 1.0191 0.8920 0.5171 0.040 Uiso 0.323(8) 1 calc PR A 2
C50 C 1.05230(19) 0.83455(8) 0.60399(19) 0.0328(5) Uani 1 1 d D . .
H50A H 1.1101 0.8174 0.6446 0.039 Uiso 0.677(8) 1 d PR A 1
H50B H 1.0380 0.8612 0.6451 0.039 Uiso 0.677(8) 1 d PR A 1
H50C H 1.1177 0.8142 0.6064 0.039 Uiso 0.323(8) 1 d PR A 2
H50D H 1.0526 0.8505 0.6728 0.039 Uiso 0.323(8) 1 d PR A 2
C51 C 0.68400(15) 0.78458(6) 0.39232(14) 0.0166(3) Uani 1 1 d . . .
C52 C 0.65949(15) 0.74884(6) 0.32122(14) 0.0159(3) Uani 1 1 d . . .
C53 C 0.58430(16) 0.75495(7) 0.22878(15) 0.0202(4) Uani 1 1 d . . .
H53 H 0.5682 0.7309 0.1799 0.024 Uiso 1 1 calc R . .
C54 C 0.53360(17) 0.79590(7) 0.20873(16) 0.0230(4) Uani 1 1 d . . .
H54 H 0.4857 0.8000 0.1440 0.028 Uiso 1 1 calc R . .
C55 C 0.55107(17) 0.83152(7) 0.28133(16) 0.0223(4) Uani 1 1 d . B .
C56 C 0.62660(16) 0.82596(7) 0.37334(15) 0.0195(4) Uani 1 1 d . B .
C57 C 0.64042(19) 0.86343(7) 0.45759(17) 0.0254(4) Uani 1 1 d D . .
H57A H 0.7173 0.8767 0.4497 0.030 Uiso 0.686(8) 1 d PR B 1
H57B H 0.6365 0.8512 0.5309 0.030 Uiso 0.686(8) 1 d PR B 1
H57C H 0.7228 0.8661 0.4780 0.030 Uiso 0.314(8) 1 d PR B 2
H57D H 0.5978 0.8558 0.5231 0.030 Uiso 0.314(8) 1 d PR B 2
C58 C 0.5466(4) 0.89937(13) 0.4446(3) 0.0318(10) Uani 0.686(8) 1 d PD B 1
H58A H 0.5697 0.9252 0.4907 0.038 Uiso 0.686(8) 1 calc PR B 1
H58B H 0.4701 0.8880 0.4722 0.038 Uiso 0.686(8) 1 calc PR B 1
C59 C 0.5298(4) 0.91435(12) 0.3244(3) 0.0351(10) Uani 0.686(8) 1 d PD B 1
H59A H 0.6063 0.9245 0.2942 0.042 Uiso 0.686(8) 1 calc PR B 1
H59B H 0.4724 0.9391 0.3198 0.042 Uiso 0.686(8) 1 calc PR B 1
C58' C 0.5976(8) 0.9081(2) 0.4150(7) 0.028(2) Uani 0.314(8) 1 d PD B 2
H58C H 0.6535 0.9194 0.3592 0.034 Uiso 0.314(8) 1 calc PR B 2
H58D H 0.5956 0.9295 0.4771 0.034 Uiso 0.314(8) 1 calc PR B 2
C59' C 0.4738(8) 0.9038(3) 0.3627(7) 0.037(2) Uani 0.314(8) 1 d PD B 2
H59C H 0.4429 0.9335 0.3420 0.045 Uiso 0.314(8) 1 calc PR B 2
H59D H 0.4188 0.8903 0.4162 0.045 Uiso 0.314(8) 1 calc PR B 2
C60 C 0.4830(2) 0.87421(8) 0.25824(19) 0.0318(5) Uani 1 1 d D . .
H60A H 0.4012 0.8697 0.2758 0.038 Uiso 0.686(8) 1 d PR B 1
H60B H 0.4870 0.8808 0.1805 0.038 Uiso 0.686(8) 1 d PR B 1
H60C H 0.4047 0.8669 0.2317 0.038 Uiso 0.314(8) 1 d PR B 2
H60D H 0.5220 0.8906 0.2011 0.038 Uiso 0.314(8) 1 d PR B 2
C61 C 0.55794(16) 0.71197(6) 0.63920(14) 0.0181(4) Uani 1 1 d . . .
C62 C 0.50545(15) 0.74317(6) 0.72123(15) 0.0175(4) Uani 1 1 d . . .
C63 C 0.42470(16) 0.77522(7) 0.68134(15) 0.0197(4) Uani 1 1 d . . .
C64 C 0.36829(16) 0.80226(7) 0.75739(16) 0.0220(4) Uani 1 1 d . . .
H64 H 0.3143 0.8242 0.7312 0.026 Uiso 1 1 calc R . .
C65 C 0.38900(17) 0.79797(7) 0.87153(16) 0.0244(4) Uani 1 1 d . . .
C66 C 0.46726(18) 0.76533(7) 0.90858(16) 0.0239(4) Uani 1 1 d . . .
H66 H 0.4809 0.7619 0.9860 0.029 Uiso 1 1 calc R . .
C67 C 0.52635(16) 0.73746(7) 0.83531(15) 0.0203(4) Uani 1 1 d . . .
C68 C 0.39641(18) 0.77919(8) 0.55915(17) 0.0280(5) Uani 1 1 d . . .
H68A H 0.3282 0.7990 0.5482 0.042 Uiso 1 1 calc R . .
H68B H 0.3774 0.7498 0.5289 0.042 Uiso 1 1 calc R . .
H68C H 0.4652 0.7914 0.5209 0.042 Uiso 1 1 calc R . .
C69 C 0.3257(2) 0.82830(9) 0.9514(2) 0.0389(6) Uani 1 1 d . . .
H69A H 0.3045 0.8116 1.0178 0.058 Uiso 1 1 calc R . .
H69B H 0.2536 0.8400 0.9156 0.058 Uiso 1 1 calc R . .
H69C H 0.3781 0.8529 0.9723 0.058 Uiso 1 1 calc R . .
C70 C 0.60910(19) 0.70202(8) 0.87951(16) 0.0278(4) Uani 1 1 d . . .
H70A H 0.6436 0.6858 0.8174 0.042 Uiso 1 1 calc R . .
H70B H 0.5648 0.6814 0.9260 0.042 Uiso 1 1 calc R . .
H70C H 0.6727 0.7158 0.9238 0.042 Uiso 1 1 calc R . .
C71 C 0.79626(15) 0.68558(6) 0.35817(14) 0.0172(3) Uani 1 1 d . . .
C72 C 0.91177(15) 0.70325(6) 0.32016(15) 0.0186(4) Uani 1 1 d . . .
C73 C 1.00553(16) 0.70793(7) 0.39865(16) 0.0210(4) Uani 1 1 d . . .
C74 C 1.11374(17) 0.72458(7) 0.36197(18) 0.0254(4) Uani 1 1 d . . .
H74 H 1.1767 0.7289 0.4142 0.030 Uiso 1 1 calc R . .
C75 C 1.13218(17) 0.73508(8) 0.25093(19) 0.0290(5) Uani 1 1 d . . .
C76 C 1.03958(17) 0.72881(7) 0.17498(17) 0.0259(4) Uani 1 1 d . . .
H76 H 1.0521 0.7354 0.0990 0.031 Uiso 1 1 calc R . .
C77 C 0.92864(16) 0.71313(7) 0.20711(16) 0.0213(4) Uani 1 1 d . . .
C78 C 0.99389(17) 0.69468(8) 0.51801(16) 0.0261(4) Uani 1 1 d . . .
H78A H 0.9899 0.6623 0.5234 0.039 Uiso 1 1 calc R . .
H78B H 0.9214 0.7076 0.5479 0.039 Uiso 1 1 calc R . .
H78C H 1.0628 0.7055 0.5606 0.039 Uiso 1 1 calc R . .
C79 C 1.25154(19) 0.75254(9) 0.2159(2) 0.0416(6) Uani 1 1 d . . .
H79A H 1.2506 0.7850 0.2173 0.062 Uiso 1 1 calc R . .
H79B H 1.2681 0.7423 0.1406 0.062 Uiso 1 1 calc R . .
H79C H 1.3133 0.7416 0.2670 0.062 Uiso 1 1 calc R . .
C80 C 0.83412(18) 0.70461(8) 0.11951(16) 0.0264(4) Uani 1 1 d . . .
H80A H 0.7887 0.7319 0.1061 0.040 Uiso 1 1 calc R . .
H80B H 0.7807 0.6812 0.1450 0.040 Uiso 1 1 calc R . .
H80C H 0.8716 0.6952 0.0506 0.040 Uiso 1 1 calc R . .
C81 C 0.6810(2) 0.86111(10) 0.8053(2) 0.0449(6) Uani 1 1 d . . .
H81A H 0.6574 0.8924 0.8043 0.067 Uiso 1 1 calc R . .
H81B H 0.6120 0.8427 0.8220 0.067 Uiso 1 1 calc R . .
H81C H 0.7118 0.8528 0.7327 0.067 Uiso 1 1 calc R . .
C82 C 0.7764(2) 0.85406(8) 0.8935(2) 0.0333(5) Uani 1 1 d . . .
C83 C 0.8894(2) 0.87240(9) 0.8810(2) 0.0370(5) Uani 1 1 d . . .
H83 H 0.9059 0.8898 0.8174 0.044 Uiso 1 1 calc R . .
C84 C 0.9771(2) 0.86547(10) 0.9605(2) 0.0468(7) Uani 1 1 d . . .
H84 H 1.0540 0.8775 0.9504 0.056 Uiso 1 1 calc R . .
C85 C 0.9530(3) 0.84083(10) 1.0557(3) 0.0554(8) Uani 1 1 d . . .
H85 H 1.0129 0.8363 1.1109 0.067 Uiso 1 1 calc R . .
C86 C 0.8415(3) 0.82321(10) 1.0685(3) 0.0568(8) Uani 1 1 d . . .
H86 H 0.8238 0.8067 1.1332 0.068 Uiso 1 1 calc R . .
C87 C 0.7553(3) 0.82944(9) 0.9877(2) 0.0438(6) Uani 1 1 d . . .
H87 H 0.6793 0.8165 0.9971 0.053 Uiso 1 1 calc R . .
C88 C 0.5572(3) 0.95980(15) 0.0026(3) 0.0638(11) Uani 0.814(4) 1 d PDU C 1
H88A H 0.4984 0.9572 0.0612 0.096 Uiso 0.814(4) 1 calc PR C 1
H88B H 0.5627 0.9316 -0.0373 0.096 Uiso 0.814(4) 1 calc PR C 1
H88C H 0.5330 0.9833 -0.0492 0.096 Uiso 0.814(4) 1 calc PR C 1
C89 C 0.67696(15) 0.97115(8) 0.05373(16) 0.0453(9) Uani 0.814(4) 1 d PGDU C 1
C90 C 0.72238(19) 1.01381(7) 0.04449(19) 0.0475(9) Uani 0.814(4) 1 d PGDU C 1
H90A H 0.6783 1.0360 0.0059 0.057 Uiso 0.814(4) 1 calc PR C 1
C91 C 0.8323(2) 1.02405(6) 0.0917(2) 0.0529(10) Uani 0.814(4) 1 d PGDU C 1
H91A H 0.8634 1.0532 0.0854 0.063 Uiso 0.814(4) 1 calc PR C 1
C92 C 0.89685(16) 0.99163(8) 0.1481(2) 0.0526(10) Uani 0.814(4) 1 d PGDU C 1
H92A H 0.9720 0.9986 0.1804 0.063 Uiso 0.814(4) 1 calc PR C 1
C93 C 0.8514(2) 0.94897(7) 0.1574(2) 0.0567(10) Uani 0.814(4) 1 d PGDU C 1
H93A H 0.8955 0.9268 0.1959 0.068 Uiso 0.814(4) 1 calc PR C 1
C94 C 0.7415(2) 0.93872(6) 0.1102(2) 0.0469(9) Uani 0.814(4) 1 d PGDU C 1
H94A H 0.7104 0.9096 0.1165 0.056 Uiso 0.814(4) 1 calc PR C 1
C88' C 0.8795(11) 0.9513(5) 0.1880(11) 0.0567(10) Uani 0.186(4) 1 d PDU C 2
H88D H 0.8539 0.9245 0.2271 0.085 Uiso 0.186(4) 1 calc PR C 2
H88E H 0.9050 0.9737 0.2422 0.085 Uiso 0.186(4) 1 calc PR C 2
H88F H 0.9457 0.9440 0.1397 0.085 Uiso 0.186(4) 1 calc PR C 2
C89' C 0.7776(7) 0.9692(3) 0.1190(7) 0.050(4) Uani 0.186(4) 1 d PGDU C 2
C90' C 0.6931(10) 0.9405(3) 0.0745(10) 0.0469(9) Uani 0.186(4) 1 d PGDU C 2
H90B H 0.6994 0.9095 0.0875 0.056 Uiso 0.186(4) 1 calc PR C 2
C91' C 0.5992(9) 0.9570(4) 0.0108(10) 0.0638(11) Uani 0.186(4) 1 d PGDU C 2
H91B H 0.5414 0.9374 -0.0196 0.077 Uiso 0.186(4) 1 calc PR C 2
C92' C 0.5899(8) 1.0024(4) -0.0083(8) 0.046(4) Uani 0.186(4) 1 d PGDU C 2
H92B H 0.5257 1.0137 -0.0518 0.055 Uiso 0.186(4) 1 calc PR C 2
C93' C 0.6744(9) 1.0311(3) 0.0362(9) 0.054(4) Uani 0.186(4) 1 d PGDU C 2
H93B H 0.6680 1.0621 0.0231 0.065 Uiso 0.186(4) 1 calc PR C 2
C94' C 0.7683(8) 1.0145(3) 0.0998(9) 0.048(4) Uani 0.186(4) 1 d PGDU C 2
H94B H 0.8261 1.0342 0.1302 0.057 Uiso 0.186(4) 1 calc PR C 2
C95 C 0.0046(4) 0.58842(14) 0.7105(4) 0.0623(12) Uani 0.791(5) 1 d PD D 1
H95A H 0.0656 0.5686 0.6814 0.093 Uiso 0.791(5) 1 calc PR D 1
H95B H -0.0494 0.5975 0.6502 0.093 Uiso 0.791(5) 1 calc PR D 1
H95C H -0.0402 0.5729 0.7676 0.093 Uiso 0.791(5) 1 calc PR D 1
C96 C 0.0628(2) 0.62879(8) 0.7604(2) 0.0391(8) Uani 0.791(5) 1 d PGD D 1
C97 C 0.18429(19) 0.63581(10) 0.7534(2) 0.0460(9) Uani 0.791(5) 1 d PGD D 1
H97 H 0.2331 0.6142 0.7197 0.055 Uiso 0.791(5) 1 calc PR D 1
C98 C 0.23435(18) 0.67450(12) 0.7958(3) 0.0677(16) Uani 0.791(5) 1 d PGU D 1
H98 H 0.3174 0.6793 0.7910 0.081 Uiso 0.791(5) 1 calc PR D 1
C99 C 0.1629(3) 0.70618(9) 0.8452(3) 0.0736(18) Uani 0.791(5) 1 d PGU D 1
H99 H 0.1971 0.7326 0.8742 0.088 Uiso 0.791(5) 1 calc PR D 1
C100 C 0.0414(3) 0.69916(9) 0.8522(2) 0.0580(12) Uani 0.791(5) 1 d PGU D 1
H100 H -0.0075 0.7208 0.8859 0.070 Uiso 0.791(5) 1 calc PR D 1
C101 C -0.00869(15) 0.66046(10) 0.8098(2) 0.0438(9) Uani 0.791(5) 1 d PGD D 1
H101 H -0.0917 0.6557 0.8146 0.053 Uiso 0.791(5) 1 calc PR D 1
C102 C -0.0598(11) 0.5993(4) 0.7799(15) 0.0623(12) Uani 0.209(5) 1 d PD D 2
H10C H -0.0265 0.5708 0.7572 0.093 Uiso 0.209(5) 1 calc PR D 2
H10D H -0.1189 0.6091 0.7247 0.093 Uiso 0.209(5) 1 calc PR D 2
H10E H -0.0975 0.5960 0.8521 0.093 Uiso 0.209(5) 1 calc PR D 2
C103 C 0.0378(8) 0.6331(4) 0.7888(11) 0.0391(8) Uani 0.209(5) 1 d PGD D 2
C104 C 0.0152(9) 0.6746(4) 0.8342(11) 0.0438(9) Uani 0.209(5) 1 d PGD D 2
H104 H -0.0624 0.6818 0.8577 0.053 Uiso 0.209(5) 1 calc PR D 2
C105 C 0.1063(13) 0.7054(3) 0.8450(11) 0.0580(12) Uani 0.209(5) 1 d PG D 2
H105 H 0.0908 0.7338 0.8760 0.070 Uiso 0.209(5) 1 calc PR D 2
C106 C 0.2198(10) 0.6948(4) 0.8106(12) 0.0736(18) Uani 0.209(5) 1 d PG D 2
H106 H 0.2821 0.7159 0.8180 0.088 Uiso 0.209(5) 1 calc PR D 2
C107 C 0.2424(7) 0.6534(5) 0.7652(10) 0.0677(16) Uani 0.209(5) 1 d PG D 2
H107 H 0.3200 0.6461 0.7416 0.081 Uiso 0.209(5) 1 calc PR D 2
C108 C 0.1514(9) 0.6225(4) 0.7543(9) 0.0460(9) Uani 0.209(5) 1 d PGD D 2
H108 H 0.1668 0.5942 0.7233 0.055 Uiso 0.209(5) 1 calc PR D 2

loop_
_atom_site_aniso_label
_atom_site_aniso_U_11
_atom_site_aniso_U_22
_atom_site_aniso_U_33
_atom_site_aniso_U_23
_atom_site_aniso_U_13
_atom_site_aniso_U_12
Zr1 0.01828(7) 0.01467(8) 0.01494(7) -0.00021(7) 0.00068(5) -0.00112(7)
N1 0.0163(7) 0.0135(8) 0.0175(7) -0.0004(6) -0.0002(5) -0.0012(6)
N2 0.0215(7) 0.0178(8) 0.0170(7) 0.0023(6) -0.0014(6) 0.0004(6)
N3 0.0192(7) 0.0188(9) 0.0174(8) -0.0028(6) 0.0023(6) -0.0033(6)
N4 0.0159(7) 0.0147(8) 0.0151(7) -0.0012(6) 0.0004(5) 0.0002(6)
O1 0.0200(6) 0.0187(7) 0.0199(6) -0.0032(5) 0.0008(5) 0.0025(5)
O2 0.0277(7) 0.0216(7) 0.0196(6) 0.0024(5) -0.0047(5) -0.0027(6)
O3 0.0236(6) 0.0194(7) 0.0180(6) -0.0021(5) 0.0049(5) -0.0044(5)
O4 0.0201(6) 0.0171(8) 0.0255(6) 0.0034(5) 0.0026(5) 0.0016(5)
C1 0.0151(8) 0.0168(9) 0.0203(8) -0.0012(7) -0.0001(7) -0.0006(7)
C2 0.0144(8) 0.0181(10) 0.0176(8) -0.0036(7) -0.0018(6) 0.0005(7)
C3 0.0221(9) 0.0184(10) 0.0203(9) -0.0002(7) 0.0009(7) -0.0037(7)
C4 0.0197(8) 0.0240(11) 0.0241(9) -0.0062(8) 0.0031(7) -0.0014(7)
C5 0.0205(9) 0.0213(11) 0.0252(9) -0.0067(8) -0.0013(7) 0.0028(7)
C6 0.0209(9) 0.0167(10) 0.0255(9) -0.0010(8) -0.0019(7) 0.0001(7)
C7 0.0297(10) 0.0183(11) 0.0355(11) 0.0013(9) -0.0003(9) 0.0023(8)
C8 0.0462(13) 0.0224(12) 0.0479(14) -0.0011(10) 0.0006(11) 0.0077(10)
C9 0.0371(12) 0.0311(14) 0.0445(13) -0.0089(10) -0.0034(10) 0.0137(10)
C10 0.0314(11) 0.0277(12) 0.0371(12) -0.0097(9) 0.0020(9) 0.0082(9)
C11 0.0184(8) 0.0128(9) 0.0228(9) 0.0026(7) 0.0016(7) 0.0008(7)
C12 0.0187(8) 0.0153(10) 0.0218(9) 0.0039(7) 0.0015(7) 0.0022(7)
C13 0.0284(10) 0.0214(11) 0.0225(10) 0.0066(8) 0.0040(8) 0.0011(8)
C14 0.0292(10) 0.0240(11) 0.0314(11) 0.0074(9) 0.0092(8) -0.0008(8)
C15 0.0220(9) 0.0187(11) 0.0391(11) 0.0052(9) 0.0056(8) -0.0025(8)
C16 0.0204(9) 0.0150(10) 0.0304(10) 0.0021(8) 0.0007(7) -0.0006(7)
C17 0.0257(10) 0.0270(12) 0.0321(11) 0.0000(9) -0.0020(8) -0.0072(8)
C18 0.0311(11) 0.0379(14) 0.0488(14) 0.0043(11) -0.0083(10) -0.0119(10)
C19 0.0313(12) 0.0380(15) 0.0617(17) 0.0020(13) 0.0027(11) -0.0144(10)
C20 0.0279(11) 0.0285(13) 0.0566(15) 0.0017(11) 0.0095(10) -0.0110(10)
C21 0.0176(8) 0.0168(10) 0.0163(8) 0.0021(6) 0.0032(6) 0.0001(6)
C22 0.0166(8) 0.0152(10) 0.0229(9) -0.0007(7) -0.0010(7) 0.0022(7)
C23 0.0187(8) 0.0158(10) 0.0300(10) 0.0026(8) 0.0019(7) 0.0044(7)
C24 0.0178(9) 0.0194(11) 0.0445(12) 0.0033(9) 0.0044(8) 0.0008(7)
C25 0.0184(9) 0.0230(11) 0.0451(12) -0.0036(9) -0.0073(8) 0.0003(8)
C26 0.0246(9) 0.0226(11) 0.0303(10) -0.0017(8) -0.0065(8) -0.0005(8)
C27 0.0207(9) 0.0192(10) 0.0239(9) 0.0006(8) -0.0005(7) -0.0001(7)
C28 0.0240(9) 0.0268(11) 0.0290(10) 0.0051(8) 0.0081(8) 0.0056(8)
C29 0.0237(11) 0.0442(16) 0.0649(17) -0.0067(13) -0.0129(11) -0.0021(10)
C30 0.0265(9) 0.0385(16) 0.0213(9) 0.0019(8) 0.0003(7) -0.0050(8)
C31 0.0224(9) 0.0220(11) 0.0186(9) 0.0005(8) 0.0041(7) 0.0007(8)
C32 0.0219(9) 0.0213(10) 0.0207(9) 0.0019(7) -0.0036(7) 0.0023(7)
C33 0.0188(8) 0.0260(11) 0.0204(9) -0.0026(8) -0.0038(7) 0.0017(8)
C34 0.0248(9) 0.0258(12) 0.0282(10) -0.0048(8) -0.0029(8) 0.0072(8)
C35 0.0320(10) 0.0220(11) 0.0270(10) 0.0024(8) -0.0061(8) 0.0026(8)
C36 0.0357(11) 0.0231(11) 0.0213(9) 0.0036(8) -0.0017(8) 0.0036(9)
C37 0.0342(10) 0.0209(11) 0.0204(9) 0.0017(8) 0.0001(8) 0.0047(8)
C38 0.0233(10) 0.0423(14) 0.0202(10) -0.0025(9) 0.0007(8) 0.0057(9)
C39 0.0468(13) 0.0268(13) 0.0373(12) 0.0086(10) -0.0025(10) 0.0093(10)
C40 0.0594(16) 0.0317(13) 0.0227(10) 0.0040(9) 0.0049(10) 0.0161(12)
C41 0.0161(8) 0.0161(10) 0.0199(9) -0.0042(7) -0.0008(7) 0.0009(7)
C42 0.0155(8) 0.0195(10) 0.0180(8) -0.0037(7) 0.0010(6) -0.0002(7)
C43 0.0237(9) 0.0263(11) 0.0175(9) -0.0018(8) -0.0004(7) -0.0016(8)
C44 0.0234(9) 0.0313(12) 0.0220(9) -0.0050(8) -0.0069(7) -0.0003(8)
C45 0.0182(8) 0.0239(11) 0.0285(10) -0.0059(8) -0.0029(7) -0.0007(7)
C46 0.0188(8) 0.0185(10) 0.0239(9) -0.0041(8) 0.0000(7) -0.0012(7)
C47 0.0210(9) 0.0238(11) 0.0276(10) -0.0019(8) 0.0000(7) -0.0055(8)
C48 0.0267(18) 0.024(2) 0.0397(19) 0.0020(15) 0.0010(14) -0.0071(15)
C49 0.0214(18) 0.030(3) 0.050(2) -0.0004(19) -0.0035(16) -0.0087(15)
C48' 0.024(4) 0.029(5) 0.026(3) -0.005(3) 0.004(3) -0.015(3)
C49' 0.030(4) 0.031(5) 0.038(4) -0.007(4) -0.003(3) -0.013(4)
C50 0.0229(10) 0.0375(14) 0.0379(12) -0.0077(10) -0.0065(9) -0.0074(9)
C51 0.0157(8) 0.0180(10) 0.0160(8) -0.0017(7) -0.0004(6) -0.0031(7)
C52 0.0151(8) 0.0148(9) 0.0179(8) -0.0009(7) 0.0021(6) -0.0005(6)
C53 0.0210(8) 0.0190(10) 0.0204(9) -0.0027(7) -0.0018(7) -0.0015(7)
C54 0.0236(9) 0.0226(11) 0.0225(9) -0.0002(8) -0.0066(7) 0.0006(8)
C55 0.0219(9) 0.0204(11) 0.0246(9) -0.0010(8) 0.0005(7) 0.0027(8)
C56 0.0192(8) 0.0176(10) 0.0217(9) -0.0012(7) 0.0020(7) -0.0013(7)
C57 0.0294(10) 0.0186(11) 0.0280(10) -0.0062(8) -0.0012(8) 0.0005(8)
C58 0.039(2) 0.0201(19) 0.036(2) -0.0090(15) 0.0011(16) 0.0042(16)
C59 0.044(2) 0.0185(19) 0.043(2) -0.0023(15) -0.0051(17) 0.0045(15)
C58' 0.043(5) 0.017(4) 0.026(4) -0.004(3) 0.001(3) -0.003(3)
C59' 0.050(6) 0.020(4) 0.041(5) -0.008(3) -0.012(4) 0.016(4)
C60 0.0364(12) 0.0232(12) 0.0354(11) -0.0030(9) -0.0097(9) 0.0084(9)
C61 0.0188(8) 0.0188(10) 0.0167(8) 0.0006(7) -0.0008(6) -0.0007(7)
C62 0.0177(8) 0.0183(10) 0.0165(8) 0.0001(7) 0.0008(6) -0.0016(7)
C63 0.0184(8) 0.0219(10) 0.0186(9) 0.0018(7) -0.0004(7) -0.0029(7)
C64 0.0208(9) 0.0202(10) 0.0250(9) 0.0018(8) 0.0011(7) 0.0021(7)
C65 0.0264(9) 0.0224(11) 0.0244(9) -0.0030(8) 0.0035(8) 0.0021(8)
C66 0.0301(10) 0.0246(11) 0.0171(8) -0.0021(7) -0.0002(7) 0.0035(8)
C67 0.0214(9) 0.0217(10) 0.0178(9) 0.0002(7) 0.0000(7) 0.0005(7)
C68 0.0250(10) 0.0366(13) 0.0222(10) 0.0024(9) -0.0035(8) 0.0054(9)
C69 0.0502(15) 0.0395(15) 0.0272(11) -0.0025(10) 0.0048(10) 0.0208(12)
C70 0.0358(11) 0.0300(12) 0.0176(9) 0.0035(8) -0.0003(8) 0.0115(9)
C71 0.0185(8) 0.0168(9) 0.0162(8) -0.0026(7) -0.0007(6) 0.0007(7)
C72 0.0166(8) 0.0175(10) 0.0218(9) -0.0004(7) 0.0016(7) 0.0026(7)
C73 0.0186(8) 0.0183(10) 0.0262(9) -0.0033(8) -0.0006(7) 0.0031(7)
C74 0.0190(9) 0.0202(11) 0.0369(11) -0.0016(8) -0.0033(8) 0.0021(7)
C75 0.0187(9) 0.0254(12) 0.0429(12) 0.0056(9) 0.0051(8) 0.0007(8)
C76 0.0251(9) 0.0245(11) 0.0283(10) 0.0058(8) 0.0064(8) 0.0028(8)
C77 0.0215(9) 0.0178(10) 0.0246(9) 0.0011(7) 0.0031(7) 0.0017(7)
C78 0.0216(9) 0.0315(12) 0.0250(10) -0.0026(8) -0.0026(7) 0.0050(8)
C79 0.0228(10) 0.0416(16) 0.0607(16) 0.0121(12) 0.0091(10) -0.0039(10)
C80 0.0267(10) 0.0321(12) 0.0206(9) 0.0027(8) 0.0026(8) -0.0012(9)
C81 0.0424(14) 0.0450(16) 0.0469(14) 0.0048(12) -0.0067(11) 0.0031(12)
C82 0.0368(12) 0.0250(12) 0.0378(12) -0.0027(9) -0.0022(9) -0.0002(9)
C83 0.0375(12) 0.0337(14) 0.0398(13) -0.0089(10) 0.0028(10) 0.0007(10)
C84 0.0397(13) 0.0407(16) 0.0597(17) -0.0167(13) -0.0079(12) -0.0021(11)
C85 0.0706(19) 0.0332(15) 0.0613(18) -0.0113(13) -0.0373(15) 0.0055(14)
C86 0.090(2) 0.0321(16) 0.0470(16) 0.0062(12) -0.0218(15) -0.0143(15)
C87 0.0522(15) 0.0314(14) 0.0474(14) 0.0020(11) -0.0073(12) -0.0111(12)
C88 0.053(2) 0.078(3) 0.060(2) -0.0064(19) 0.0012(19) 0.004(2)
C89 0.0427(17) 0.060(3) 0.0336(16) -0.0015(15) 0.0068(14) 0.0043(16)
C90 0.056(2) 0.049(2) 0.0377(18) 0.0085(17) -0.0022(16) 0.0064(18)
C91 0.056(2) 0.044(2) 0.058(2) -0.0021(17) -0.0017(19) -0.0033(18)
C92 0.0460(19) 0.055(2) 0.056(2) -0.0074(17) -0.0048(16) 0.0092(16)
C93 0.054(2) 0.056(2) 0.060(2) -0.0097(18) -0.0020(18) 0.0169(18)
C94 0.048(2) 0.0404(19) 0.052(2) -0.0036(16) 0.0077(16) 0.0074(16)
C88' 0.054(2) 0.056(2) 0.060(2) -0.0097(18) -0.0020(18) 0.0169(18)
C89' 0.047(7) 0.061(8) 0.042(6) -0.012(6) 0.000(5) 0.023(6)
C90' 0.048(2) 0.0404(19) 0.052(2) -0.0036(16) 0.0077(16) 0.0074(16)
C91' 0.053(2) 0.078(3) 0.060(2) -0.0064(19) 0.0012(19) 0.004(2)
C92' 0.044(6) 0.064(8) 0.029(5) -0.005(5) 0.003(5) -0.003(6)
C93' 0.058(8) 0.046(8) 0.058(7) 0.029(6) 0.007(6) 0.004(6)
C94' 0.037(7) 0.052(8) 0.054(7) 0.005(6) -0.008(6) -0.008(6)
C95 0.059(2) 0.056(3) 0.070(3) 0.010(2) -0.0299(19) -0.011(2)
C96 0.0291(17) 0.058(2) 0.0303(19) 0.0074(14) -0.0047(12) -0.0129(14)
C97 0.0225(17) 0.085(3) 0.0302(13) 0.0095(16) -0.0023(12) -0.0174(16)
C98 0.0493(17) 0.109(5) 0.044(2) 0.029(2) -0.0137(15) -0.050(2)
C99 0.115(4) 0.067(3) 0.038(2) 0.016(2) -0.022(3) -0.049(3)
C100 0.090(3) 0.055(2) 0.0291(15) 0.0084(15) 0.0047(19) -0.010(2)
C101 0.0452(16) 0.050(3) 0.0365(16) 0.0084(18) 0.0079(13) -0.0048(18)
C102 0.059(2) 0.056(3) 0.070(3) 0.010(2) -0.0299(19) -0.011(2)
C103 0.0291(17) 0.058(2) 0.0303(19) 0.0074(14) -0.0047(12) -0.0129(14)
C104 0.0452(16) 0.050(3) 0.0365(16) 0.0084(18) 0.0079(13) -0.0048(18)
C105 0.090(3) 0.055(2) 0.0291(15) 0.0084(15) 0.0047(19) -0.010(2)
C106 0.115(4) 0.067(3) 0.038(2) 0.016(2) -0.022(3) -0.049(3)
C107 0.0493(17) 0.109(5) 0.044(2) 0.029(2) -0.0137(15) -0.050(2)
C108 0.0225(17) 0.085(3) 0.0302(13) 0.0095(16) -0.0023(12) -0.0174(16)

loop_
_atom_type_symbol
_atom_type_description
_atom_type_scat_dispersion_real
_atom_type_scat_dispersion_imag
_atom_type_scat_source
C C 0.0033 0.0016 'International Tables Vol C Tables 4.2.6.8 and 6.1.1.4'
H H 0.0000 0.0000 'International Tables Vol C Tables 4.2.6.8 and 6.1.1.4'
N N 0.0061 0.0033 'International Tables Vol C Tables 4.2.6.8 and 6.1.1.4'
O O 0.0106 0.0060 'International Tables Vol C Tables 4.2.6.8 and 6.1.1.4'
Zr Zr -2.9673 0.5597 'International Tables Vol C Tables 4.2.6.8 and 6.1.1.4'

loop_
_geom_angle_atom_site_label_1
_geom_angle_atom_site_label_2
_geom_angle_atom_site_label_3
_geom_angle
O4 Zr1 O1 134.66(5)
O4 Zr1 O3 146.68(5)
O1 Zr1 O3 76.38(5)
O4 Zr1 N2 97.94(5)
O1 Zr1 N2 100.90(5)
O3 Zr1 N2 84.34(5)
O4 Zr1 O2 75.70(5)
O1 Zr1 O2 148.01(5)
O3 Zr1 O2 77.58(5)
N2 Zr1 O2 58.13(5)
O4 Zr1 N4 58.71(5)
O1 Zr1 N4 85.50(5)
O3 Zr1 N4 127.10(5)
N2 Zr1 N4 148.36(5)
O2 Zr1 N4 125.42(5)
O4 Zr1 N1 87.70(5)
O1 Zr1 N1 58.32(5)
O3 Zr1 N1 124.61(5)
N2 Zr1 N1 75.58(6)
O2 Zr1 N1 127.05(6)
N4 Zr1 N1 81.98(5)
O4 Zr1 N3 99.93(5)
O1 Zr1 N3 96.14(5)
O3 Zr1 N3 58.33(5)
N2 Zr1 N3 133.63(6)
O2 Zr1 N3 85.66(6)
N4 Zr1 N3 75.26(6)
N1 Zr1 N3 147.19(6)
O4 Zr1 C71 29.39(5)
O1 Zr1 C71 113.48(5)
O3 Zr1 C71 141.66(5)
N2 Zr1 C71 126.32(6)
O2 Zr1 C71 98.47(5)
N4 Zr1 C71 29.93(5)
N1 Zr1 C71 88.53(5)
N3 Zr1 C71 83.43(6)
O4 Zr1 C21 114.70(5)
O1 Zr1 C21 29.32(5)
O3 Zr1 C21 98.61(5)
N2 Zr1 C21 84.37(6)
O2 Zr1 C21 142.46(5)
N4 Zr1 C21 86.98(5)
N1 Zr1 C21 29.54(5)
N3 Zr1 C21 124.52(6)
C71 Zr1 C21 106.09(5)
O4 Zr1 C61 126.22(5)
O1 Zr1 C61 84.58(5)
O3 Zr1 C61 28.78(5)
N2 Zr1 C61 110.02(6)
O2 Zr1 C61 81.48(5)
N4 Zr1 C61 101.39(6)
N1 Zr1 C61 142.56(5)
N3 Zr1 C61 29.59(5)
C71 Zr1 C61 113.02(6)
C21 Zr1 C61 113.03(5)
O4 Zr1 C31 85.72(5)
O1 Zr1 C31 127.09(6)
O3 Zr1 C31 80.19(5)
N2 Zr1 C31 29.52(6)
O2 Zr1 C31 28.62(6)
N4 Zr1 C31 144.21(6)
N1 Zr1 C31 101.81(6)
N3 Zr1 C31 110.50(6)
C71 Zr1 C31 114.30(6)
C21 Zr1 C31 113.89(6)
C61 Zr1 C31 96.64(6)
C21 N1 C2 130.53(16)
C21 N1 Zr1 91.69(11)
C2 N1 Zr1 130.74(12)
C31 N2 C12 126.83(16)
C31 N2 Zr1 92.95(12)
C12 N2 Zr1 137.78(12)
C61 N3 C42 127.32(16)
C61 N3 Zr1 91.93(12)
C42 N3 Zr1 139.34(12)
C71 N4 C52 130.79(16)
C71 N4 Zr1 90.85(11)
C52 N4 Zr1 131.38(11)
C21 O1 Zr1 94.81(10)
C31 O2 Zr1 93.82(11)
C61 O3 Zr1 94.57(10)
C71 O4 Zr1 95.00(10)
C2 C1 C6 119.40(16)
C2 C1 C11 122.20(16)
C6 C1 C11 118.18(17)
C3 C2 C1 119.79(17)
C3 C2 N1 117.50(17)
C1 C2 N1 121.66(15)
C4 C3 C2 120.42(18)
C4 C3 H3 119.8
C2 C3 H3 119.8
C3 C4 C5 121.05(17)
C3 C4 H4 119.5
C5 C4 H4 119.5
C4 C5 C6 118.93(18)
C4 C5 C10 119.48(18)
C6 C5 C10 121.55(19)
C5 C6 C1 120.20(18)
C5 C6 C7 120.00(18)
C1 C6 C7 119.43(17)
C6 C7 C8 115.72(18)
C6 C7 H7A 108.4
C8 C7 H7A 108.4
C6 C7 H7B 108.4
C8 C7 H7B 108.4
H7A C7 H7B 107.4
C9 C8 C7 111.3(2)
C9 C8 H8A 109.4
C7 C8 H8A 109.4
C9 C8 H8B 109.4
C7 C8 H8B 109.4
H8A C8 H8B 108.0
C10 C9 C8 109.81(19)
C10 C9 H9A 109.7
C8 C9 H9A 109.7
C10 C9 H9B 109.7
C8 C9 H9B 109.7
H9A C9 H9B 108.2
C9 C10 C5 112.29(18)
C9 C10 H10A 109.1
C5 C10 H10A 109.1
C9 C10 H10B 109.1
C5 C10 H10B 109.1
H10A C10 H10B 107.9
C12 C11 C16 119.76(16)
C12 C11 C1 120.15(16)
C16 C11 C1 119.93(17)
C11 C12 C13 119.68(18)
C11 C12 N2 120.03(16)
C13 C12 N2 119.68(18)
C14 C13 C12 119.5(2)
C14 C13 H13 120.2
C12 C13 H13 120.2
C13 C14 C15 121.61(18)
C13 C14 H14 119.2
C15 C14 H14 119.2
C14 C15 C16 119.54(19)
C14 C15 C20 119.04(19)
C16 C15 C20 121.4(2)
C15 C16 C11 119.35(19)
C15 C16 C17 121.16(18)
C11 C16 C17 119.48(17)
C16 C17 C18 113.87(18)
C16 C17 H17A 108.8
C18 C17 H17A 108.8
C16 C17 H17B 108.8
C18 C17 H17B 108.8
H17A C17 H17B 107.7
C19 C18 C17 111.7(2)
C19 C18 H18A 109.3
C17 C18 H18A 109.3
C19 C18 H18B 109.3
C17 C18 H18B 109.3
H18A C18 H18B 107.9
C20 C19 C18 110.2(2)
C20 C19 H19A 109.6
C18 C19 H19A 109.6
C20 C19 H19B 109.6
C18 C19 H19B 109.6
H19A C19 H19B 108.1
C19 C20 C15 113.27(19)
C19 C20 H20A 108.9
C15 C20 H20A 108.9
C19 C20 H20B 108.9
C15 C20 H20B 108.9
H20A C20 H20B 107.7
O1 C21 N1 113.17(16)
O1 C21 C22 119.31(15)
N1 C21 C22 127.51(16)
O1 C21 Zr1 55.87(9)
N1 C21 Zr1 58.77(10)
C22 C21 Zr1 166.45(12)
C27 C22 C23 120.50(17)
C27 C22 C21 121.10(16)
C23 C22 C21 118.36(16)
C24 C23 C22 118.19(18)
C24 C23 C28 119.70(17)
C22 C23 C28 122.11(17)
C23 C24 C25 122.32(18)
C23 C24 H24 118.8
C25 C24 H24 118.8
C26 C25 C24 118.13(18)
C26 C25 C29 121.3(2)
C24 C25 C29 120.6(2)
C25 C26 C27 121.8(2)
C25 C26 H26 119.1
C27 C26 H26 119.1
C26 C27 C22 118.96(17)
C26 C27 C30 118.13(18)
C22 C27 C30 122.86(17)
C23 C28 H28A 109.5
C23 C28 H28B 109.5
H28A C28 H28B 109.5
C23 C28 H28C 109.5
H28A C28 H28C 109.5
H28B C28 H28C 109.5
C25 C29 H29A 109.5
C25 C29 H29B 109.5
H29A C29 H29B 109.5
C25 C29 H29C 109.5
H29A C29 H29C 109.5
H29B C29 H29C 109.5
C27 C30 H30A 109.5
C27 C30 H30B 109.5
H30A C30 H30B 109.5
C27 C30 H30C 109.5
H30A C30 H30C 109.5
H30B C30 H30C 109.5
O2 C31 N2 115.06(18)
O2 C31 C32 120.79(17)
N2 C31 C32 124.02(18)
O2 C31 Zr1 57.56(10)
N2 C31 Zr1 57.52(10)
C32 C31 Zr1 174.57(13)
C37 C32 C33 120.80(18)
C37 C32 C31 120.87(18)
C33 C32 C31 118.33(17)
C34 C33 C32 118.83(18)
C34 C33 C38 120.79(18)
C32 C33 C38 120.29(19)
C33 C34 C35 121.84(19)
C33 C34 H34 119.1
C35 C34 H34 119.1
C36 C35 C34 118.14(19)
C36 C35 C39 120.67(19)
C34 C35 C39 121.2(2)
C35 C36 C37 121.98(19)
C35 C36 H36 119.0
C37 C36 H36 119.0
C36 C37 C32 118.27(19)
C36 C37 C40 119.92(18)
C32 C37 C40 121.79(19)
C33 C38 H38A 109.5
C33 C38 H38B 109.5
H38A C38 H38B 109.5
C33 C38 H38C 109.5
H38A C38 H38C 109.5
H38B C38 H38C 109.5
C35 C39 H39A 109.5
C35 C39 H39B 109.5
H39A C39 H39B 109.5
C35 C39 H39C 109.5
H39A C39 H39C 109.5
H39B C39 H39C 109.5
C37 C40 H40A 109.5
C37 C40 H40B 109.5
H40A C40 H40B 109.5
C37 C40 H40C 109.5
H40A C40 H40C 109.5
H40B C40 H40C 109.5
C42 C41 C46 119.68(17)
C42 C41 C51 120.73(16)
C46 C41 C51 119.40(17)
C43 C42 C41 119.43(17)
C43 C42 N3 119.66(17)
C41 C42 N3 120.16(16)
C44 C43 C42 120.34(18)
C44 C43 H43 119.8
C42 C43 H43 119.8
C43 C44 C45 121.13(18)
C43 C44 H44 119.4
C45 C44 H44 119.4
C44 C45 C46 119.09(18)
C44 C45 C50 118.85(18)
C46 C45 C50 122.06(19)
C45 C46 C41 119.87(18)
C45 C46 C47 120.42(17)
C41 C46 C47 119.64(17)
C46 C47 C48 114.0(2)
C46 C47 C48' 111.5(3)
C48 C47 C48' 32.0(3)
C46 C47 H47A 108.7
C48 C47 H47A 108.7
C48' C47 H47A 133.5
C46 C47 H47B 108.7
C48 C47 H47B 108.9
C48' C47 H47B 80.6
H47A C47 H47B 107.7
C46 C47 H47C 109.3
C48 C47 H47C 79.6
C48' C47 H47C 109.8
H47A C47 H47C 32.6
H47B C47 H47C 132.7
C46 C47 H47D 109.1
C48 C47 H47D 130.5
C48' C47 H47D 109.0
H47A C47 H47D 78.1
H47B C47 H47D 31.6
H47C C47 H47D 108.0
C49 C48 C47 108.2(3)
C49 C48 H48A 110.0
C47 C48 H48A 110.0
C49 C48 H48B 110.0
C47 C48 H48B 110.0
H48A C48 H48B 108.4
C48 C49 C50 111.0(3)
C48 C49 H49A 109.4
C50 C49 H49A 109.4
C48 C49 H49B 109.4
C50 C49 H49B 109.4
H49A C49 H49B 108.0
C49' C48' C47 111.9(6)
C49' C48' H48C 109.2
C47 C48' H48C 109.2
C49' C48' H48D 109.2
C47 C48' H48D 109.2
H48C C48' H48D 107.9
C50 C49' C48' 107.0(6)
C50 C49' H49C 110.3
C48' C49' H49C 110.3
C50 C49' H49D 110.3
C48' C49' H49D 110.3
H49C C49' H49D 108.6
C49' C50 C45 115.2(3)
C49' C50 C49 28.1(3)
C45 C50 C49 112.9(2)
C49' C50 H50A 127.9
C45 C50 H50A 108.8
C49 C50 H50A 108.6
C49' C50 H50B 83.0
C45 C50 H50B 109.1
C49 C50 H50B 109.4
H50A C50 H50B 107.9
C49' C50 H50C 107.7
C45 C50 H50C 108.6
C49 C50 H50C 82.9
H50A C50 H50C 28.9
H50B C50 H50C 131.0
C49' C50 H50D 109.0
C45 C50 H50D 108.5
C49 C50 H50D 131.0
H50A C50 H50D 80.6
H50B C50 H50D 29.6
H50C C50 H50D 107.6
C52 C51 C56 119.44(16)
C52 C51 C41 122.45(17)
C56 C51 C41 118.06(16)
C53 C52 C51 119.74(17)
C53 C52 N4 117.55(16)
C51 C52 N4 121.80(16)
C54 C53 C52 120.00(18)
C54 C53 H53 120.0
C52 C53 H53 120.0
C53 C54 C55 121.62(18)
C53 C54 H54 119.2
C55 C54 H54 119.2
C56 C55 C54 118.87(18)
C56 C55 C60 123.04(18)
C54 C55 C60 118.05(18)
C55 C56 C51 120.17(17)
C55 C56 C57 119.61(18)
C51 C56 C57 120.09(17)
C58' C57 C58 27.8(3)
C58' C57 C56 113.8(3)
C58 C57 C56 113.3(2)
C58' C57 H57A 83.1
C58 C57 H57A 108.7
C56 C57 H57A 108.9
C58' C57 H57B 129.3
C58 C57 H57B 109.0
C56 C57 H57B 108.9
H57A C57 H57B 107.8
C58' C57 H57C 108.3
C58 C57 H57C 129.4
C56 C57 H57C 108.7
H57A C57 H57C 28.3
H57B C57 H57C 81.6
C58' C57 H57D 109.3
C58 C57 H57D 84.2
C56 C57 H57D 108.9
H57A C57 H57D 130.3
H57B C57 H57D 28.1
H57C C57 H57D 107.7
C57 C58 C59 112.6(3)
C57 C58 H58A 109.1
C59 C58 H58A 109.1
C57 C58 H58B 109.1
C59 C58 H58B 109.1
H58A C58 H58B 107.8
C58 C59 C60 107.2(3)
C58 C59 H59A 110.3
C60 C59 H59A 110.3
C58 C59 H59B 110.3
C60 C59 H59B 110.3
H59A C59 H59B 108.5
C57 C58' C59' 110.4(6)
C57 C58' H58C 109.6
C59' C58' H58C 109.6
C57 C58' H58D 109.6
C59' C58' H58D 109.6
H58C C58' H58D 108.1
C58' C59' C60 108.1(6)
C58' C59' H59C 110.1
C60 C59' H59C 110.1
C58' C59' H59D 110.1
C60 C59' H59D 110.1
H59C C59' H59D 108.4
C55 C60 C59 113.8(2)
C55 C60 C59' 112.3(3)
C59 C60 C59' 32.0(4)
C55 C60 H60A 108.8
C59 C60 H60A 108.7
C59' C60 H60A 80.0
C55 C60 H60B 108.8
C59 C60 H60B 108.8
C59' C60 H60B 132.8
H60A C60 H60B 107.8
C55 C60 H60C 109.0
C59 C60 H60C 131.2
C59' C60 H60C 109.2
H60A C60 H60C 32.7
H60B C60 H60C 77.2
C55 C60 H60D 109.3
C59 C60 H60D 79.1
C59' C60 H60D 109.0
H60A C60 H60D 133.2
H60B C60 H60D 33.2
H60C C60 H60D 107.9
O3 C61 N3 115.02(16)
O3 C61 C62 118.69(15)
N3 C61 C62 125.97(17)
O3 C61 Zr1 56.65(9)
N3 C61 Zr1 58.48(10)
C62 C61 Zr1 170.25(13)
C67 C62 C63 121.13(17)
C67 C62 C61 120.67(17)
C63 C62 C61 117.84(16)
C64 C63 C62 118.55(17)
C64 C63 C68 120.48(18)
C62 C63 C68 120.93(17)
C63 C64 C65 121.67(18)
C63 C64 H64 119.2
C65 C64 H64 119.2
C66 C65 C64 118.45(18)
C66 C65 C69 121.74(19)
C64 C65 C69 119.81(19)
C65 C66 C67 121.96(18)
C65 C66 H66 119.0
C67 C66 H66 119.0
C66 C67 C62 118.21(18)
C66 C67 C70 120.06(17)
C62 C67 C70 121.73(17)
C63 C68 H68A 109.5
C63 C68 H68B 109.5
H68A C68 H68B 109.5
C63 C68 H68C 109.5
H68A C68 H68C 109.5
H68B C68 H68C 109.5
C65 C69 H69A 109.5
C65 C69 H69B 109.5
H69A C69 H69B 109.5
C65 C69 H69C 109.5
H69A C69 H69C 109.5
H69B C69 H69C 109.5
C67 C70 H70A 109.5
C67 C70 H70B 109.5
H70A C70 H70B 109.5
C67 C70 H70C 109.5
H70A C70 H70C 109.5
H70B C70 H70C 109.5
O4 C71 N4 113.18(16)
O4 C71 C72 119.40(16)
N4 C71 C72 127.41(17)
O4 C71 Zr1 55.61(8)
N4 C71 Zr1 59.22(9)
C72 C71 Zr1 165.62(13)
C77 C72 C73 120.96(17)
C77 C72 C71 120.42(16)
C73 C72 C71 118.56(16)
C74 C73 C72 118.06(18)
C74 C73 C78 119.31(17)
C72 C73 C78 122.61(17)
C75 C74 C73 122.01(19)
C75 C74 H74 119.0
C73 C74 H74 119.0
C76 C75 C74 118.65(18)
C76 C75 C79 121.7(2)
C74 C75 C79 119.7(2)
C75 C76 C77 121.92(19)
C75 C76 H76 119.0
C77 C76 H76 119.0
C76 C77 C72 118.34(18)
C76 C77 C80 119.19(17)
C72 C77 C80 122.36(17)
C73 C78 H78A 109.5
C73 C78 H78B 109.5
H78A C78 H78B 109.5
C73 C78 H78C 109.5
H78A C78 H78C 109.5
H78B C78 H78C 109.5
C75 C79 H79A 109.5
C75 C79 H79B 109.5
H79A C79 H79B 109.5
C75 C79 H79C 109.5
H79A C79 H79C 109.5
H79B C79 H79C 109.5
C77 C80 H80A 109.5
C77 C80 H80B 109.5
H80A C80 H80B 109.5
C77 C80 H80C 109.5
H80A C80 H80C 109.5
H80B C80 H80C 109.5
C82 C81 H81A 109.5
C82 C81 H81B 109.5
H81A C81 H81B 109.5
C82 C81 H81C 109.5
H81A C81 H81C 109.5
H81B C81 H81C 109.5
C87 C82 C83 118.0(2)
C87 C82 C81 121.5(2)
C83 C82 C81 120.4(2)
C84 C83 C82 120.5(3)
C84 C83 H83 119.7
C82 C83 H83 119.7
C83 C84 C85 120.3(3)
C83 C84 H84 119.9
C85 C84 H84 119.9
C86 C85 C84 119.2(3)
C86 C85 H85 120.4
C84 C85 H85 120.4
C85 C86 C87 120.2(3)
C85 C86 H86 119.9
C87 C86 H86 119.9
C86 C87 C82 121.8(3)
C86 C87 H87 119.1
C82 C87 H87 119.1
C90 C89 C94 120.0
C90 C89 C88 120.2(2)
C94 C89 C88 119.8(2)
C91 C90 C89 120.0
C91 C90 H90A 120.0
C89 C90 H90A 120.0
C90 C91 C92 120.0
C90 C91 H91A 120.0
C92 C91 H91A 120.0
C93 C92 C91 120.0
C93 C92 H92A 120.0
C91 C92 H92A 120.0
C92 C93 C94 120.0
C92 C93 H93A 120.0
C94 C93 H93A 120.0
C93 C94 C89 120.0
C93 C94 H94A 120.0
C89 C94 H94A 120.0
C89' C88' H88D 109.5
C89' C88' H88E 109.5
H88D C88' H88E 109.5
C89' C88' H88F 109.5
H88D C88' H88F 109.5
H88E C88' H88F 109.5
C90' C89' C94' 120.0
C90' C89' C88' 120.0(4)
C94' C89' C88' 120.0(4)
C89' C90' C91' 120.0
C89' C90' H90B 120.0
C91' C90' H90B 120.0
C92' C91' C90' 120.0
C92' C91' H91B 120.0
C90' C91' H91B 120.0
C91' C92' C93' 120.0
C91' C92' H92B 120.0
C93' C92' H92B 120.0
C94' C93' C92' 120.0
C94' C93' H93B 120.0
C92' C93' H93B 120.0
C93' C94' C89' 120.0
C93' C94' H94B 120.0
C89' C94' H94B 120.0
C97 C96 C101 120.0
C97 C96 C95 121.5(2)
C101 C96 C95 118.4(2)
C98 C97 C96 120.0
C98 C97 H97 120.0
C96 C97 H97 120.0
C99 C98 C97 120.0
C99 C98 H98 120.0
C97 C98 H98 120.0
C98 C99 C100 120.0
C98 C99 H99 120.0
C100 C99 H99 120.0
C101 C100 C99 120.0
C101 C100 H100 120.0
C99 C100 H100 120.0
C100 C101 C96 120.0
C100 C101 H101 120.0
C96 C101 H101 120.0
C103 C102 H10C 109.5
C103 C102 H10D 109.5
H10C C102 H10D 109.5
C103 C102 H10E 109.5
H10C C102 H10E 109.5
H10D C102 H10E 109.5
C104 C103 C108 120.0
C104 C103 C102 120.0(4)
C108 C103 C102 120.0(4)
C105 C104 C103 120.0
C105 C104 H104 120.0
C103 C104 H104 120.0
C104 C105 C106 120.0
C104 C105 H105 120.0
C106 C105 H105 120.0
C105 C106 C107 120.0
C105 C106 H106 120.0
C107 C106 H106 120.0
C108 C107 C106 120.0
C108 C107 H107 120.0
C106 C107 H107 120.0
C107 C108 C103 120.0
C107 C108 H108 120.0
C103 C108 H108 120.0

loop_
_geom_bond_atom_site_label_1
_geom_bond_atom_site_label_2
_geom_bond_distance
Zr1 O4 2.1899(12)
Zr1 O1 2.2066(13)
Zr1 O3 2.2380(12)
Zr1 N2 2.2619(16)
Zr1 O2 2.2649(14)
Zr1 N4 2.2714(15)
Zr1 N1 2.2726(15)
Zr1 N3 2.2778(17)
Zr1 C71 2.6436(18)
Zr1 C21 2.6564(18)
Zr1 C61 2.6706(18)
Zr1 C31 2.678(2)
N1 C21 1.310(2)
N1 C2 1.420(2)
N2 C31 1.321(2)
N2 C12 1.416(2)
N3 C61 1.320(2)
N3 C42 1.423(2)
N4 C71 1.319(2)
N4 C52 1.418(2)
O1 C21 1.306(2)
O2 C31 1.285(3)
O3 C61 1.290(2)
O4 C71 1.302(2)
C1 C2 1.403(3)
C1 C6 1.415(3)
C1 C11 1.504(2)
C2 C3 1.396(2)
C3 C4 1.387(3)
C3 H3 0.9500
C4 C5 1.394(3)
C4 H4 0.9500
C5 C6 1.409(3)
C5 C10 1.517(3)
C6 C7 1.518(3)
C7 C8 1.524(3)
C7 H7A 0.9900
C7 H7B 0.9900
C8 C9 1.518(4)
C8 H8A 0.9900
C8 H8B 0.9900
C9 C10 1.514(4)
C9 H9A 0.9900
C9 H9B 0.9900
C10 H10A 0.9900
C10 H10B 0.9900
C11 C12 1.404(3)
C11 C16 1.421(3)
C12 C13 1.406(3)
C13 C14 1.384(3)
C13 H13 0.9500
C14 C15 1.392(3)
C14 H14 0.9500
C15 C16 1.402(3)
C15 C20 1.522(3)
C16 C17 1.515(3)
C17 C18 1.534(3)
C17 H17A 0.9900
C17 H17B 0.9900
C18 C19 1.516(4)
C18 H18A 0.9900
C18 H18B 0.9900
C19 C20 1.499(4)
C19 H19A 0.9900
C19 H19B 0.9900
C20 H20A 0.9900
C20 H20B 0.9900
C21 C22 1.495(3)
C22 C27 1.405(3)
C22 C23 1.414(3)
C23 C24 1.395(3)
C23 C28 1.508(3)
C24 C25 1.398(3)
C24 H24 0.9500
C25 C26 1.391(3)
C25 C29 1.506(3)
C26 C27 1.397(3)
C26 H26 0.9500
C27 C30 1.515(3)
C28 H28A 0.9800
C28 H28B 0.9800
C28 H28C 0.9800
C29 H29A 0.9800
C29 H29B 0.9800
C29 H29C 0.9800
C30 H30A 0.9800
C30 H30B 0.9800
C30 H30C 0.9800
C31 C32 1.496(3)
C32 C37 1.403(3)
C32 C33 1.405(3)
C33 C34 1.386(3)
C33 C38 1.521(3)
C34 C35 1.399(3)
C34 H34 0.9500
C35 C36 1.390(3)
C35 C39 1.508(3)
C36 C37 1.400(3)
C36 H36 0.9500
C37 C40 1.513(3)
C38 H38A 0.9800
C38 H38B 0.9800
C38 H38C 0.9800
C39 H39A 0.9800
C39 H39B 0.9800
C39 H39C 0.9800
C40 H40A 0.9800
C40 H40B 0.9800
C40 H40C 0.9800
C41 C42 1.406(3)
C41 C46 1.417(3)
C41 C51 1.493(3)
C42 C43 1.400(3)
C43 C44 1.385(3)
C43 H43 0.9500
C44 C45 1.399(3)
C44 H44 0.9500
C45 C46 1.405(3)
C45 C50 1.521(3)
C46 C47 1.520(3)
C47 C48 1.534(4)
C47 C48' 1.563(6)
C47 H47A 0.9599
C47 H47B 0.9600
C47 H47C 0.9599
C47 H47D 0.9599
C48 C49 1.530(5)
C48 H48A 0.9900
C48 H48B 0.9900
C49 C50 1.544(5)
C49 H49A 0.9900
C49 H49B 0.9900
C48' C49' 1.529(8)
C48' H48C 0.9900
C48' H48D 0.9900
C49' C50 1.492(7)
C49' H49C 0.9900
C49' H49D 0.9900
C50 H50A 0.9601
C50 H50B 0.9600
C50 H50C 0.9601
C50 H50D 0.9600
C51 C52 1.402(2)
C51 C56 1.423(3)
C52 C53 1.402(3)
C53 C54 1.381(3)
C53 H53 0.9500
C54 C55 1.398(3)
C54 H54 0.9500
C55 C56 1.398(3)
C55 C60 1.522(3)
C56 C57 1.526(3)
C57 C58' 1.517(6)
C57 C58 1.521(4)
C57 H57A 0.9600
C57 H57B 0.9600
C57 H57C 0.9601
C57 H57D 0.9599
C58 C59 1.527(5)
C58 H58A 0.9900
C58 H58B 0.9900
C59 C60 1.539(4)
C59 H59A 0.9900
C59 H59B 0.9900
C58' C59' 1.528(9)
C58' H58C 0.9900
C58' H58D 0.9900
C59' C60 1.549(7)
C59' H59C 0.9900
C59' H59D 0.9900
C60 H60A 0.9599
C60 H60B 0.9600
C60 H60C 0.9599
C60 H60D 0.9601
C61 C62 1.494(3)
C62 C67 1.403(2)
C62 C63 1.407(3)
C63 C64 1.389(3)
C63 C68 1.507(3)
C64 C65 1.399(3)
C64 H64 0.9500
C65 C66 1.391(3)
C65 C69 1.515(3)
C66 C67 1.397(3)
C66 H66 0.9500
C67 C70 1.510(3)
C68 H68A 0.9800
C68 H68B 0.9800
C68 H68C 0.9800
C69 H69A 0.9800
C69 H69B 0.9800
C69 H69C 0.9800
C70 H70A 0.9800
C70 H70B 0.9800
C70 H70C 0.9800
C71 C72 1.486(2)
C72 C77 1.412(3)
C72 C73 1.414(3)
C73 C74 1.398(3)
C73 C78 1.502(3)
C74 C75 1.395(3)
C74 H74 0.9500
C75 C76 1.390(3)
C75 C79 1.512(3)
C76 C77 1.398(3)
C76 H76 0.9500
C77 C80 1.510(3)
C78 H78A 0.9800
C78 H78B 0.9800
C78 H78C 0.9800
C79 H79A 0.9800
C79 H79B 0.9800
C79 H79C 0.9800
C80 H80A 0.9800
C80 H80B 0.9800
C80 H80C 0.9800
C81 C82 1.514(3)
C81 H81A 0.9800
C81 H81B 0.9800
C81 H81C 0.9800
C82 C87 1.382(4)
C82 C83 1.399(3)
C83 C84 1.382(4)
C83 H83 0.9500
C84 C85 1.398(5)
C84 H84 0.9500
C85 C86 1.376(5)
C85 H85 0.9500
C86 C87 1.377(4)
C86 H86 0.9500
C87 H87 0.9500
C88 C89 1.514(4)
C88 H88A 0.9800
C88 H88B 0.9800
C88 H88C 0.9800
C89 C90 1.3900
C89 C94 1.3900
C90 C91 1.3900
C90 H90A 0.9500
C91 C92 1.3900
C91 H91A 0.9500
C92 C93 1.3900
C92 H92A 0.9500
C93 C94 1.3900
C93 H93A 0.9500
C94 H94A 0.9500
C88' C89' 1.508(7)
C88' H88D 0.9800
C88' H88E 0.9800
C88' H88F 0.9800
C89' C90' 1.3900
C89' C94' 1.3900
C90' C91' 1.3900
C90' H90B 0.9500
C91' C92' 1.3900
C91' H91B 0.9500
C92' C93' 1.3900
C92' H92B 0.9500
C93' C94' 1.3900
C93' H93B 0.9500
C94' H94B 0.9500
C95 C96 1.504(4)
C95 H95A 0.9800
C95 H95B 0.9800
C95 H95C 0.9800
C96 C97 1.3900
C96 C101 1.3900
C97 C98 1.3900
C97 H97 0.9500
C98 C99 1.3900
C98 H98 0.9500
C99 C100 1.3900
C99 H99 0.9500
C100 C101 1.3900
C100 H100 0.9500
C101 H101 0.9500
C102 C103 1.502(6)
C102 H10C 0.9800
C102 H10D 0.9800
C102 H10E 0.9800
C103 C104 1.3900
C103 C108 1.3900
C104 C105 1.3900
C104 H104 0.9500
C105 C106 1.3900
C105 H105 0.9500
C106 C107 1.3900
C106 H106 0.9500
C107 C108 1.3900
C107 H107 0.9500
C108 H108 0.9500

loop_
_geom_torsion_atom_site_label_1
_geom_torsion_atom_site_label_2
_geom_torsion_atom_site_label_3
_geom_torsion_atom_site_label_4
_geom_torsion
O4 Zr1 N1 C21 -156.81(11)
O1 Zr1 N1 C21 -8.45(10)
O3 Zr1 N1 C21 31.91(13)
N2 Zr1 N1 C21 104.38(11)
O2 Zr1 N1 C21 133.07(10)
N4 Zr1 N1 C21 -98.10(11)
N3 Zr1 N1 C21 -51.96(15)
C71 Zr1 N1 C21 -127.42(11)
C61 Zr1 N1 C21 0.17(15)
C31 Zr1 N1 C21 118.05(11)
O4 Zr1 N1 C2 51.12(15)
O1 Zr1 N1 C2 -160.53(17)
O3 Zr1 N1 C2 -120.16(14)
N2 Zr1 N1 C2 -47.69(15)
O2 Zr1 N1 C2 -19.00(17)
N4 Zr1 N1 C2 109.83(15)
N3 Zr1 N1 C2 155.97(13)
C71 Zr1 N1 C2 80.51(15)
C21 Zr1 N1 C2 -152.1(2)
C61 Zr1 N1 C2 -151.90(14)
C31 Zr1 N1 C2 -34.02(16)
O4 Zr1 N2 C31 66.46(11)
O1 Zr1 N2 C31 -154.98(11)
O3 Zr1 N2 C31 -80.06(11)
O2 Zr1 N2 C31 -1.18(10)
N4 Zr1 N2 C31 105.80(13)
N1 Zr1 N2 C31 152.01(12)
N3 Zr1 N2 C31 -45.47(14)
C71 Zr1 N2 C31 74.83(12)
C21 Zr1 N2 C31 -179.32(12)
C61 Zr1 N2 C31 -66.83(12)
O4 Zr1 N2 C12 -131.72(17)
O1 Zr1 N2 C12 6.84(18)
O3 Zr1 N2 C12 81.77(18)
O2 Zr1 N2 C12 160.6(2)
N4 Zr1 N2 C12 -92.4(2)
N1 Zr1 N2 C12 -46.17(17)
N3 Zr1 N2 C12 116.35(18)
C71 Zr1 N2 C12 -123.35(17)
C21 Zr1 N2 C12 -17.50(17)
C61 Zr1 N2 C12 94.99(18)
C31 Zr1 N2 C12 161.8(2)
O4 Zr1 N3 C61 -155.01(11)
O1 Zr1 N3 C61 67.55(12)
O3 Zr1 N3 C61 -2.29(10)
N2 Zr1 N3 C61 -43.87(15)
O2 Zr1 N3 C61 -80.37(11)
N4 Zr1 N3 C61 151.24(12)
N1 Zr1 N3 C61 103.65(13)
C71 Zr1 N3 C61 -179.43(12)
C21 Zr1 N3 C61 75.54(13)
C31 Zr1 N3 C61 -65.90(12)
O4 Zr1 N3 C42 11.0(2)
O1 Zr1 N3 C42 -126.5(2)
O3 Zr1 N3 C42 163.7(2)
N2 Zr1 N3 C42 122.12(19)
O2 Zr1 N3 C42 85.6(2)
N4 Zr1 N3 C42 -42.77(19)
N1 Zr1 N3 C42 -90.4(2)
C71 Zr1 N3 C42 -13.44(19)
C21 Zr1 N3 C42 -118.47(19)
C61 Zr1 N3 C42 166.0(3)
C31 Zr1 N3 C42 100.1(2)
O4 Zr1 N4 C71 -8.93(10)
O1 Zr1 N4 C71 -159.73(11)
O3 Zr1 N4 C71 131.10(10)
N2 Zr1 N4 C71 -56.21(16)
O2 Zr1 N4 C71 29.15(13)
N1 Zr1 N4 C71 -101.12(11)
N3 Zr1 N4 C71 102.70(11)
C21 Zr1 N4 C71 -130.38(11)
C61 Zr1 N4 C71 116.73(11)
C31 Zr1 N4 C71 -2.03(16)
O4 Zr1 N4 C52 -161.04(17)
O1 Zr1 N4 C52 48.16(15)
O3 Zr1 N4 C52 -21.01(17)
N2 Zr1 N4 C52 151.67(14)
O2 Zr1 N4 C52 -122.96(15)
N1 Zr1 N4 C52 106.77(15)
N3 Zr1 N4 C52 -49.41(15)
C71 Zr1 N4 C52 -152.1(2)
C21 Zr1 N4 C52 77.51(15)
C61 Zr1 N4 C52 -35.38(16)
C31 Zr1 N4 C52 -154.14(14)
O4 Zr1 O1 C21 55.98(12)
O3 Zr1 O1 C21 -138.23(10)
N2 Zr1 O1 C21 -56.85(10)
O2 Zr1 O1 C21 -101.89(12)
N4 Zr1 O1 C21 91.85(10)
N1 Zr1 O1 C21 8.51(9)
N3 Zr1 O1 C21 166.48(10)
C71 Zr1 O1 C21 80.99(11)
C61 Zr1 O1 C21 -166.24(10)
C31 Zr1 O1 C21 -72.00(11)
O4 Zr1 O2 C31 -107.84(11)
O1 Zr1 O2 C31 56.11(15)
O3 Zr1 O2 C31 92.25(11)
N2 Zr1 O2 C31 1.21(11)
N4 Zr1 O2 C31 -140.79(11)
N1 Zr1 O2 C31 -31.98(13)
N3 Zr1 O2 C31 150.75(11)
C71 Zr1 O2 C31 -126.56(11)
C21 Zr1 O2 C31 4.25(15)
C61 Zr1 O2 C31 121.26(11)
O4 Zr1 O3 C61 57.63(14)
O1 Zr1 O3 C61 -103.83(11)
N2 Zr1 O3 C61 153.49(11)
O2 Zr1 O3 C61 94.92(11)
N4 Zr1 O3 C61 -30.36(13)
N1 Zr1 O3 C61 -138.38(11)
N3 Zr1 O3 C61 2.35(10)
C71 Zr1 O3 C61 6.94(15)
C21 Zr1 O3 C61 -123.10(11)
C31 Zr1 O3 C61 123.97(11)
O1 Zr1 O4 C71 52.20(13)
O3 Zr1 O4 C71 -102.05(12)
N2 Zr1 O4 C71 166.17(10)
O2 Zr1 O4 C71 -139.68(11)
N4 Zr1 O4 C71 9.07(10)
N1 Zr1 O4 C71 91.08(11)
N3 Zr1 O4 C71 -56.80(11)
C21 Zr1 O4 C71 78.74(11)
C61 Zr1 O4 C71 -71.79(12)
C31 Zr1 O4 C71 -166.89(11)
C6 C1 C2 C3 4.6(3)
C11 C1 C2 C3 179.13(17)
C6 C1 C2 N1 -163.39(17)
C11 C1 C2 N1 11.2(3)
C21 N1 C2 C3 121.8(2)
Zr1 N1 C2 C3 -96.18(19)
C21 N1 C2 C1 -69.9(3)
Zr1 N1 C2 C1 72.0(2)
C1 C2 C3 C4 -2.0(3)
N1 C2 C3 C4 166.49(17)
C2 C3 C4 C5 -2.5(3)
C3 C4 C5 C6 4.1(3)
C3 C4 C5 C10 -173.55(19)
C4 C5 C6 C1 -1.4(3)
C10 C5 C6 C1 176.20(18)
C4 C5 C6 C7 -174.47(18)
C10 C5 C6 C7 3.2(3)
C2 C1 C6 C5 -2.9(3)
C11 C1 C6 C5 -177.66(17)
C2 C1 C6 C7 170.20(18)
C11 C1 C6 C7 -4.6(3)
C5 C6 C7 C8 -10.4(3)
C1 C6 C7 C8 176.52(19)
C6 C7 C8 C9 39.3(3)
C7 C8 C9 C10 -61.1(3)
C8 C9 C10 C5 53.3(3)
C4 C5 C10 C9 152.6(2)
C6 C5 C10 C9 -25.1(3)
C2 C1 C11 C12 -68.9(2)
C6 C1 C11 C12 105.7(2)
C2 C1 C11 C16 115.8(2)
C6 C1 C11 C16 -69.6(2)
C16 C11 C12 C13 7.7(3)
C1 C11 C12 C13 -167.63(18)
C16 C11 C12 N2 -163.28(17)
C1 C11 C12 N2 21.4(3)
C31 N2 C12 C11 -139.2(2)
Zr1 N2 C12 C11 63.7(2)
C31 N2 C12 C13 49.8(3)
Zr1 N2 C12 C13 -107.3(2)
C11 C12 C13 C14 -2.5(3)
N2 C12 C13 C14 168.52(18)
C12 C13 C14 C15 -3.7(3)
C13 C14 C15 C16 4.6(3)
C13 C14 C15 C20 -174.6(2)
C14 C15 C16 C11 0.7(3)
C20 C15 C16 C11 179.9(2)
C14 C15 C16 C17 -177.9(2)
C20 C15 C16 C17 1.4(3)
C12 C11 C16 C15 -6.8(3)
C1 C11 C16 C15 168.56(18)
C12 C11 C16 C17 171.78(18)
C1 C11 C16 C17 -12.9(3)
C15 C16 C17 C18 10.2(3)
C11 C16 C17 C18 -168.4(2)
C16 C17 C18 C19 -41.4(3)
C17 C18 C19 C20 61.8(3)
C18 C19 C20 C15 -49.5(3)
C14 C15 C20 C19 -161.9(2)
C16 C15 C20 C19 18.8(3)
Zr1 O1 C21 N1 -13.74(15)
Zr1 O1 C21 C22 165.10(14)
C2 N1 C21 O1 165.46(17)
Zr1 N1 C21 O1 13.30(15)
C2 N1 C21 C22 -13.3(3)
Zr1 N1 C21 C22 -165.43(17)
C2 N1 C21 Zr1 152.2(2)
O4 Zr1 C21 O1 -139.54(9)
O3 Zr1 C21 O1 40.90(10)
N2 Zr1 C21 O1 124.29(10)
O2 Zr1 C21 O1 121.70(11)
N4 Zr1 C21 O1 -86.18(10)
N1 Zr1 C21 O1 -165.20(16)
N3 Zr1 C21 O1 -16.39(12)
C71 Zr1 C21 O1 -109.48(10)
C61 Zr1 C21 O1 14.91(11)
C31 Zr1 C21 O1 123.93(10)
O4 Zr1 C21 N1 25.66(12)
O1 Zr1 C21 N1 165.20(16)
O3 Zr1 C21 N1 -153.89(10)
N2 Zr1 C21 N1 -70.51(11)
O2 Zr1 C21 N1 -73.10(13)
N4 Zr1 C21 N1 79.02(11)
N3 Zr1 C21 N1 148.81(10)
C71 Zr1 C21 N1 55.72(12)
C61 Zr1 C21 N1 -179.89(10)
C31 Zr1 C21 N1 -70.87(11)
O4 Zr1 C21 C22 147.2(5)
O1 Zr1 C21 C22 -73.2(5)
O3 Zr1 C21 C22 -32.3(6)
N2 Zr1 C21 C22 51.1(6)
O2 Zr1 C21 C22 48.5(6)
N4 Zr1 C21 C22 -159.4(6)
N1 Zr1 C21 C22 121.6(6)
N3 Zr1 C21 C22 -89.6(6)
C71 Zr1 C21 C22 177.3(5)
C61 Zr1 C21 C22 -58.3(6)
C31 Zr1 C21 C22 50.7(6)
O1 C21 C22 C27 122.68(19)
N1 C21 C22 C27 -58.7(3)
Zr1 C21 C22 C27 -172.0(5)
O1 C21 C22 C23 -55.1(2)
N1 C21 C22 C23 123.6(2)
Zr1 C21 C22 C23 10.3(7)
C27 C22 C23 C24 2.5(3)
C21 C22 C23 C24 -179.71(18)
C27 C22 C23 C28 -177.02(19)
C21 C22 C23 C28 0.7(3)
C22 C23 C24 C25 -1.2(3)
C28 C23 C24 C25 178.4(2)
C23 C24 C25 C26 -1.2(3)
C23 C24 C25 C29 178.6(2)
C24 C25 C26 C27 2.4(3)
C29 C25 C26 C27 -177.4(2)
C25 C26 C27 C22 -1.1(3)
C25 C26 C27 C30 -178.4(2)
C23 C22 C27 C26 -1.4(3)
C21 C22 C27 C26 -179.13(18)
C23 C22 C27 C30 175.73(19)
C21 C22 C27 C30 -2.0(3)
Zr1 O2 C31 N2 -1.95(17)
Zr1 O2 C31 C32 173.93(15)
C12 N2 C31 O2 -162.87(17)
Zr1 N2 C31 O2 1.95(17)
C12 N2 C31 C32 21.4(3)
Zr1 N2 C31 C32 -173.78(16)
C12 N2 C31 Zr1 -164.8(2)
O4 Zr1 C31 O2 67.67(11)
O1 Zr1 C31 O2 -146.54(10)
O3 Zr1 C31 O2 -82.03(11)
N2 Zr1 C31 O2 -177.91(18)
N4 Zr1 C31 O2 61.76(15)
N1 Zr1 C31 O2 154.42(11)
N3 Zr1 C31 O2 -31.34(12)
C71 Zr1 C31 O2 60.65(12)
C21 Zr1 C31 O2 -177.17(10)
C61 Zr1 C31 O2 -58.33(11)
O4 Zr1 C31 N2 -114.42(11)
O1 Zr1 C31 N2 31.37(13)
O3 Zr1 C31 N2 95.88(11)
O2 Zr1 C31 N2 177.91(18)
N4 Zr1 C31 N2 -120.33(12)
N1 Zr1 C31 N2 -27.67(12)
N3 Zr1 C31 N2 146.57(11)
C71 Zr1 C31 N2 -121.44(11)
C21 Zr1 C31 N2 0.74(13)
C61 Zr1 C31 N2 119.58(11)
O4 Zr1 C31 C32 -6.2(15)
O1 Zr1 C31 C32 139.6(15)
O3 Zr1 C31 C32 -155.9(15)
N2 Zr1 C31 C32 108.2(16)
O2 Zr1 C31 C32 -73.9(15)
N4 Zr1 C31 C32 -12.1(16)
N1 Zr1 C31 C32 80.5(15)
N3 Zr1 C31 C32 -105.2(15)
C71 Zr1 C31 C32 -13.2(15)
C21 Zr1 C31 C32 108.9(15)
C61 Zr1 C31 C32 -132.2(15)
O2 C31 C32 C37 77.7(3)
N2 C31 C32 C37 -106.8(2)
Zr1 C31 C32 C37 148.4(14)
O2 C31 C32 C33 -101.3(2)
N2 C31 C32 C33 74.2(3)
Zr1 C31 C32 C33 -30.6(16)
C37 C32 C33 C34 3.2(3)
C31 C32 C33 C34 -177.74(18)
C37 C32 C33 C38 -173.59(19)
C31 C32 C33 C38 5.5(3)
C32 C33 C34 C35 0.0(3)
C38 C33 C34 C35 176.8(2)
C33 C34 C35 C36 -3.0(3)
C33 C34 C35 C39 178.8(2)
C34 C35 C36 C37 2.8(3)
C39 C35 C36 C37 -179.0(2)
C35 C36 C37 C32 0.3(3)
C35 C36 C37 C40 -178.3(2)
C33 C32 C37 C36 -3.3(3)
C31 C32 C37 C36 177.61(19)
C33 C32 C37 C40 175.2(2)
C31 C32 C37 C40 -3.8(3)
C46 C41 C42 C43 7.1(3)
C51 C41 C42 C43 -167.88(17)
C46 C41 C42 N3 -162.93(17)
C51 C41 C42 N3 22.1(3)
C61 N3 C42 C43 52.4(3)
Zr1 N3 C42 C43 -109.9(2)
C61 N3 C42 C41 -137.6(2)
Zr1 N3 C42 C41 60.1(3)
C41 C42 C43 C44 -2.3(3)
N3 C42 C43 C44 167.81(18)
C42 C43 C44 C45 -3.4(3)
C43 C44 C45 C46 4.1(3)
C43 C44 C45 C50 -175.3(2)
C44 C45 C46 C41 0.8(3)
C50 C45 C46 C41 -179.77(19)
C44 C45 C46 C47 -176.23(19)
C50 C45 C46 C47 3.2(3)
C42 C41 C46 C45 -6.4(3)
C51 C41 C46 C45 168.68(17)
C42 C41 C46 C47 170.67(18)
C51 C41 C46 C47 -14.3(3)
C45 C46 C47 C48 -21.4(3)
C41 C46 C47 C48 161.6(2)
C45 C46 C47 C48' 13.2(4)
C41 C46 C47 C48' -163.8(4)
C46 C47 C48 C49 50.7(4)
C48' C47 C48 C49 -41.8(5)
C47 C48 C49 C50 -63.6(5)
C46 C47 C48' C49' -48.1(8)
C48 C47 C48' C49' 53.2(6)
C47 C48' C49' C50 65.3(10)
C48' C49' C50 C45 -47.7(9)
C48' C49' C50 C49 44.2(6)
C44 C45 C50 C49' -165.4(5)
C46 C45 C50 C49' 15.2(5)
C44 C45 C50 C49 163.9(3)
C46 C45 C50 C49 -15.6(4)
C48 C49 C50 C49' -55.0(7)
C48 C49 C50 C45 46.0(5)
C42 C41 C51 C52 -68.8(2)
C46 C41 C51 C52 116.2(2)
C42 C41 C51 C56 108.6(2)
C46 C41 C51 C56 -66.4(2)
C56 C51 C52 C53 3.7(3)
C41 C51 C52 C53 -178.92(16)
C56 C51 C52 N4 -165.13(16)
C41 C51 C52 N4 12.2(3)
C71 N4 C52 C53 121.2(2)
Zr1 N4 C52 C53 -96.96(18)
C71 N4 C52 C51 -69.7(2)
Zr1 N4 C52 C51 72.1(2)
C51 C52 C53 C54 -0.7(3)
N4 C52 C53 C54 168.55(17)
C52 C53 C54 C55 -2.8(3)
C53 C54 C55 C56 3.3(3)
C53 C54 C55 C60 -174.61(19)
C54 C55 C56 C51 -0.2(3)
C60 C55 C56 C51 177.55(18)
C54 C55 C56 C57 -175.98(18)
C60 C55 C56 C57 1.8(3)
C52 C51 C56 C55 -3.2(3)
C41 C51 C56 C55 179.29(16)
C52 C51 C56 C57 172.52(16)
C41 C51 C56 C57 -5.0(3)
C55 C56 C57 C58' -17.0(5)
C51 C56 C57 C58' 167.2(4)
C55 C56 C57 C58 13.4(3)
C51 C56 C57 C58 -162.3(3)
C58' C57 C58 C59 49.8(7)
C56 C57 C58 C59 -47.4(4)
C57 C58 C59 C60 63.9(5)
C58 C57 C58' C59' -46.0(7)
C56 C57 C58' C59' 49.2(8)
C57 C58' C59' C60 -65.5(10)
C56 C55 C60 C59 16.2(3)
C54 C55 C60 C59 -166.0(3)
C56 C55 C60 C59' -18.6(5)
C54 C55 C60 C59' 159.2(5)
C58 C59 C60 C55 -46.9(4)
C58 C59 C60 C59' 47.4(6)
C58' C59' C60 C55 49.0(9)
C58' C59' C60 C59 -50.6(6)
Zr1 O3 C61 N3 -3.81(17)
Zr1 O3 C61 C62 170.00(14)
C42 N3 C61 O3 -164.82(18)
Zr1 N3 C61 O3 3.74(16)
C42 N3 C61 C62 21.9(3)
Zr1 N3 C61 C62 -169.56(17)
C42 N3 C61 Zr1 -168.6(2)
O4 Zr1 C61 O3 -144.90(10)
O1 Zr1 C61 O3 71.43(11)
N2 Zr1 C61 O3 -28.21(12)
O2 Zr1 C61 O3 -79.69(11)
N4 Zr1 C61 O3 155.72(10)
N1 Zr1 C61 O3 64.06(14)
N3 Zr1 C61 O3 -175.94(18)
C71 Zr1 C61 O3 -175.33(10)
C21 Zr1 C61 O3 64.16(11)
C31 Zr1 C61 O3 -55.35(11)
O4 Zr1 C61 N3 31.05(13)
O1 Zr1 C61 N3 -112.63(12)
O3 Zr1 C61 N3 175.94(18)
N2 Zr1 C61 N3 147.73(11)
O2 Zr1 C61 N3 96.25(12)
N4 Zr1 C61 N3 -28.34(12)
N1 Zr1 C61 N3 -119.99(12)
C71 Zr1 C61 N3 0.62(13)
C21 Zr1 C61 N3 -119.90(11)
C31 Zr1 C61 N3 120.59(12)
O4 Zr1 C61 C62 151.0(8)
O1 Zr1 C61 C62 7.3(8)
O3 Zr1 C61 C62 -64.1(8)
N2 Zr1 C61 C62 -92.3(8)
O2 Zr1 C61 C62 -143.8(8)
N4 Zr1 C61 C62 91.6(8)
N1 Zr1 C61 C62 -0.1(8)
N3 Zr1 C61 C62 119.9(8)
C71 Zr1 C61 C62 120.6(8)
C21 Zr1 C61 C62 0.0(8)
C31 Zr1 C61 C62 -119.5(8)
O3 C61 C62 C67 78.6(2)
N3 C61 C62 C67 -108.3(2)
Zr1 C61 C62 C67 137.5(7)
O3 C61 C62 C63 -94.7(2)
N3 C61 C62 C63 78.4(2)
Zr1 C61 C62 C63 -35.7(9)
C67 C62 C63 C64 2.0(3)
C61 C62 C63 C64 175.18(17)
C67 C62 C63 C68 -175.89(18)
C61 C62 C63 C68 -2.7(3)
C62 C63 C64 C65 -0.7(3)
C68 C63 C64 C65 177.17(19)
C63 C64 C65 C66 -0.7(3)
C63 C64 C65 C69 179.8(2)
C64 C65 C66 C67 0.9(3)
C69 C65 C66 C67 -179.6(2)
C65 C66 C67 C62 0.3(3)
C65 C66 C67 C70 -179.1(2)
C63 C62 C67 C66 -1.8(3)
C61 C62 C67 C66 -174.79(18)
C63 C62 C67 C70 177.58(19)
C61 C62 C67 C70 4.5(3)
Zr1 O4 C71 N4 -14.62(15)
Zr1 O4 C71 C72 164.09(14)
C52 N4 C71 O4 166.42(16)
Zr1 N4 C71 O4 14.04(15)
C52 N4 C71 C72 -12.2(3)
Zr1 N4 C71 C72 -164.55(17)
C52 N4 C71 Zr1 152.4(2)
O1 Zr1 C71 O4 -142.21(10)
O3 Zr1 C71 O4 120.00(11)
N2 Zr1 C71 O4 -17.09(13)
O2 Zr1 C71 O4 39.34(11)
N4 Zr1 C71 O4 -164.33(17)
N1 Zr1 C71 O4 -87.93(11)
N3 Zr1 C71 O4 123.93(11)
C21 Zr1 C71 O4 -111.98(10)
C61 Zr1 C71 O4 123.63(10)
C31 Zr1 C71 O4 14.37(12)
O4 Zr1 C71 N4 164.33(17)
O1 Zr1 C71 N4 22.12(12)
O3 Zr1 C71 N4 -75.67(13)
N2 Zr1 C71 N4 147.24(10)
O2 Zr1 C71 N4 -156.34(11)
N1 Zr1 C71 N4 76.40(11)
N3 Zr1 C71 N4 -71.74(11)
C21 Zr1 C71 N4 52.35(12)
C61 Zr1 C71 N4 -72.05(11)
C31 Zr1 C71 N4 178.70(10)
O4 Zr1 C71 C72 -74.1(5)
O1 Zr1 C71 C72 143.7(5)
O3 Zr1 C71 C72 45.9(6)
N2 Zr1 C71 C72 -91.2(5)
O2 Zr1 C71 C72 -34.8(5)
N4 Zr1 C71 C72 121.6(6)
N1 Zr1 C71 C72 -162.0(5)
N3 Zr1 C71 C72 49.8(5)
C21 Zr1 C71 C72 173.9(5)
C61 Zr1 C71 C72 49.5(6)
C31 Zr1 C71 C72 -59.7(5)
O4 C71 C72 C77 121.4(2)
N4 C71 C72 C77 -60.1(3)
Zr1 C71 C72 C77 -173.0(4)
O4 C71 C72 C73 -55.7(2)
N4 C71 C72 C73 122.8(2)
Zr1 C71 C72 C73 9.9(6)
C77 C72 C73 C74 2.9(3)
C71 C72 C73 C74 180.00(18)
C77 C72 C73 C78 -175.47(19)
C71 C72 C73 C78 1.6(3)
C72 C73 C74 C75 -2.2(3)
C78 C73 C74 C75 176.3(2)
C73 C74 C75 C76 0.2(3)
C73 C74 C75 C79 -179.4(2)
C74 C75 C76 C77 1.2(3)
C79 C75 C76 C77 -179.3(2)
C75 C76 C77 C72 -0.4(3)
C75 C76 C77 C80 -176.6(2)
C73 C72 C77 C76 -1.7(3)
C71 C72 C77 C76 -178.70(18)
C73 C72 C77 C80 174.35(18)
C71 C72 C77 C80 -2.7(3)
C87 C82 C83 C84 0.7(4)
C81 C82 C83 C84 -179.0(2)
C82 C83 C84 C85 -1.5(4)
C83 C84 C85 C86 0.7(4)
C84 C85 C86 C87 0.7(5)
C85 C86 C87 C82 -1.5(5)
C83 C82 C87 C86 0.7(4)
C81 C82 C87 C86 -179.5(3)
C94 C89 C90 C91 0.0
C88 C89 C90 C91 179.95(8)
C89 C90 C91 C92 0.0
C90 C91 C92 C93 0.0
C91 C92 C93 C94 0.0
C92 C93 C94 C89 0.0
C90 C89 C94 C93 0.0
C88 C89 C94 C93 -179.95(8)
C94' C89' C90' C91' 0.0
C88' C89' C90' C91' 179.98(9)
C89' C90' C91' C92' 0.0
C90' C91' C92' C93' 0.0
C91' C92' C93' C94' 0.0
C92' C93' C94' C89' 0.0
C90' C89' C94' C93' 0.0
C88' C89' C94' C93' -179.98(9)
C101 C96 C97 C98 0.0
C95 C96 C97 C98 176.9(3)
C96 C97 C98 C99 0.0
C97 C98 C99 C100 0.0
C98 C99 C100 C101 0.0
C99 C100 C101 C96 0.0
C97 C96 C101 C100 0.0
C95 C96 C101 C100 -177.0(3)
C108 C103 C104 C105 0.0
C102 C103 C104 C105 178.3(13)
C103 C104 C105 C106 0.0
C104 C105 C106 C107 0.0
C105 C106 C107 C108 0.0
C106 C107 C108 C103 0.0
C104 C103 C108 C107 0.0
C102 C103 C108 C107 -178.3(13)
